data_2108616
loop_
_publ_author_name
'Pl\'a\<sil, Jakub'
'Kiefer, Boris'
'Ghazisaeed, Seyedat'
'Philippo, Simon'

_publ_section_title
;
 Hydrogen bonding in the crystal structure of phurcalite,
 Ca~2~[(UO~2~)~3~O~2~(PO~4~)~2~]&#x00B7;7H~2~O: single-crystal X-ray study
 and TORQUE calculations
;
_journal_coeditor_code YH5003SUP1
_journal_issue 3
_journal_name_full 'Acta Crystallographica Section B'
_journal_page_first
;
;
_journal_paper_doi 10.1107/S2052520620005739
_journal_volume 76
_journal_year 2020
_chemical_formula_sum 'Ca2 H14 O23 P2 U3'
_chemical_formula_weight 1238.3
_space_group_IT_number 61
_space_group_name_Hall '-P 2ac 2ab'
_space_group_name_H-M_alt 'P b c a'
_symmetry_cell_setting orthorhombic
_symmetry_Int_Tables_number 61
_symmetry_space_group_name_Hall '-P 2ac 2ab'
_symmetry_space_group_name_H-M 'P b c a'
_atom_sites_solution_hydrogens difmap
_atom_sites_solution_secondary difmap
_cell_angle_alpha 90
_cell_angle_beta 90
_cell_angle_gamma 90
_cell_formula_units_Z 8
_cell_length_a 17.3785(9)
_cell_length_b 15.9864(8)
_cell_length_c 13.5477(10)
_cell_measurement_reflns_used 3639
_cell_measurement_temperature 293(5)
_cell_measurement_theta_max 29
_cell_measurement_theta_min 4.03
_cell_volume 3763.8(4)
_computing_cell_refinement 'CrysAlisPro 1.171.38.43 (Rigaku OD, 2015)'
_computing_data_collection 'CrysAlisPro 1.171.38.43 (Rigaku OD, 2015)'
_computing_data_reduction 'CrysAlisPro 1.171.38.43 (Rigaku OD, 2015)'
_diffrn_ambient_temperature 293
_diffrn_detector 'CCD plate'
_diffrn_detector_area_resol_mean 5.2027
_diffrn_measured_fraction_theta_full 0.98
_diffrn_measured_fraction_theta_max 0.88
_diffrn_measurement_device 'four-circle diffractometer'
_diffrn_measurement_device_type 'SuperNova, Dual, Cu at zero, AtlasS2'
_diffrn_measurement_method '\w scans'
_diffrn_radiation_monochromator mirror
_diffrn_radiation_probe x-ray
_diffrn_radiation_source 'X-ray tube'
_diffrn_radiation_type 'Mo K\a'
_diffrn_radiation_wavelength 0.71073
_diffrn_reflns_av_R_equivalents 0.0667
_diffrn_reflns_av_unetI/netI 0.0684
_diffrn_reflns_limit_h_max 23
_diffrn_reflns_limit_h_min -20
_diffrn_reflns_limit_k_max 21
_diffrn_reflns_limit_k_min -18
_diffrn_reflns_limit_l_max 17
_diffrn_reflns_limit_l_min -14
_diffrn_reflns_number 20436
_diffrn_reflns_theta_full 27.61
_diffrn_reflns_theta_max 29.74
_diffrn_reflns_theta_min 3.18
_diffrn_source 'micro-focus sealed X-ray tube'
_exptl_absorpt_coefficient_mu 26.581
_exptl_absorpt_correction_T_max 1
_exptl_absorpt_correction_T_min 0.9817
_exptl_absorpt_correction_type empirical
_exptl_absorpt_process_details Jana2006
_exptl_crystal_colour yellow
_exptl_crystal_density_diffrn 4.3705
_exptl_crystal_description prismatic
_exptl_crystal_F_000 4352
_exptl_crystal_size_max 0.091
_exptl_crystal_size_mid 0.012
_exptl_crystal_size_min 0.009
_refine_diff_density_max 3.58
_refine_diff_density_min -3.41
_refine_ls_extinction_method none
_refine_ls_goodness_of_fit_gt 1.31
_refine_ls_goodness_of_fit_ref 1.22
_refine_ls_hydrogen_treatment refall
_refine_ls_matrix_type full
_refine_ls_number_constraints 14
_refine_ls_number_parameters 198
_refine_ls_number_reflns 4721
_refine_ls_number_restraints 21
_refine_ls_R_factor_all 0.0803
_refine_ls_R_factor_gt 0.0420
_refine_ls_shift/su_max 0.0412
_refine_ls_shift/su_mean 0.0048
_refine_ls_structure_factor_coef Fsqd
_refine_ls_weighting_details w=1/(\s^2^(I)+0.0000345744I^2^)
_refine_ls_weighting_scheme sigma
_refine_ls_wR_factor_gt 0.0647
_refine_ls_wR_factor_ref 0.0742
_reflns_number_gt 3182
_reflns_number_total 4721
_reflns_threshold_expression I>3\s(I)
_cod_data_source_file yh5003sup1.cif
_cod_data_source_block I
_cod_original_sg_symbol_Hall '-P -2xab;-2ybc;-2zac'
_cod_original_formula_sum 'U3 P2 O23 Ca2 H14'
_cod_database_code 2108616
_publcif_datablock.id {8ace9db5-bbbf-493f-bfec-c2572bfd03d6}

_iucr_geom_hbonds_special_details
;

;

loop_
_space_group_symop_id
_space_group_symop_operation_xyz
1 x,y,z
2 -x+1/2,-y,z+1/2
3 -x,y+1/2,-z+1/2
4 x+1/2,-y+1/2,-z
5 -x,-y,-z
6 x+1/2,y,-z+1/2
7 x,-y+1/2,z+1/2
8 -x+1/2,y+1/2,z

loop_
_atom_site_label
_atom_site_type_symbol
_atom_site_fract_x
_atom_site_fract_y
_atom_site_fract_z
_atom_site_adp_type
_atom_site_U_iso_or_equiv
_atom_site_site_symmetry_multiplicity
_atom_site_occupancy
_atom_site_calc_flag
_atom_site_refinement_flags
_atom_site_disorder_assembly
_atom_site_disorder_group
U1 U 0.54881(2) 0.21707(2) 0.13101(3) Uani 0.00998(12) 8 1 d . . .
U2 U 0.76270(2) 0.26502(2) 0.63371(3) Uani 0.00977(12) 8 1 d . . .
U3 U 0.65666(3) 0.21341(2) 0.38744(3) Uani 0.01061(12) 8 1 d . . .
Ca1 Ca 0.85458(15) 0.45478(13) 0.46853(17) Uani 0.0148(8) 8 1 d . . .
Ca2 Ca 0.41064(17) 0.39027(14) 0.28930(18) Uani 0.0203(8) 8 1 d . . .
P1 P 0.34272(17) 0.24595(16) 0.1203(2) Uani 0.0103(8) 8 1 d . . .
P2 P 0.96925(17) 0.30765(16) 0.6127(2) Uani 0.0099(9) 8 1 d . . .
O1 O 0.6546(5) 0.2324(4) 0.5513(5) Uiso 0.0157(17) 8 1 d . . .
O2 O 0.2945(5) 0.2029(4) 0.2024(5) Uiso 0.0138(17) 8 1 d . . .
O3 O 0.6563(5) 0.1982(4) 0.2251(5) Uiso 0.0133(16) 8 1 d . . .
O4 O 0.6589(5) 0.1015(4) 0.4077(5) Uiso 0.0149(17) 8 1 d . . .
O5 O 0.7665(5) 0.1565(4) 0.6709(5) Uiso 0.0129(17) 8 1 d . . .
O6 O 0.2887(5) 0.2340(5) 0.0312(5) Uiso 0.0167(18) 8 1 d . . .
O7 O 0.7706(5) 0.3730(4) 0.5960(5) Uiso 0.0164(18) 8 1 d . . .
O8 O 1.0188(5) 0.3314(5) 0.7034(6) Uiso 0.0202(19) 8 1 d . . .
O9 O 0.9016(4) 0.2492(4) 0.6419(5) Uiso 0.0124(16) 8 1 d . . .
O10 O 0.6582(5) 0.3242(4) 0.3677(6) Uiso 0.0196(18) 8 1 d . . .
O11 O 0.4163(5) 0.1970(4) 0.1061(5) Uiso 0.0158(18) 8 1 d . . .
O12 O 0.5616(5) 0.1146(4) 0.0835(6) Uiso 0.0188(19) 8 1 d . . .
O13 O 0.3570(5) 0.3380(4) 0.1413(5) Uiso 0.0142(17) 8 1 d . . .
O14 O 0.5283(5) 0.3182(4) 0.1827(5) Uiso 0.0148(17) 8 1 d . . .
O15 O 1.0273(5) 0.2600(5) 0.5459(6) Uiso 0.0199(19) 8 1 d . . .
O16 O 0.5318(6) 0.4328(6) 0.3629(8) Uiso 0.036(2) 8 1 d . . .
O17 O 0.7232(5) 0.4726(5) 0.4352(7) Uiso 0.025(2) 8 1 d . . .
O18 O 0.9414(5) 0.3847(5) 0.5614(6) Uiso 0.023(2) 8 1 d . . .
O19 O 0.3926(6) 0.4258(5) 0.4610(6) Uiso 0.026(2) 8 1 d . . .
O20 O 0.9627(5) 0.4802(5) 0.3527(6) Uiso 0.0219(19) 8 1 d . . .
O21 O 0.3255(6) 0.5064(6) 0.2753(6) Uiso 0.033(2) 8 1 d . . .
O22 O 0.8650(6) 0.5448(5) 0.6054(7) Uiso 0.033(2) 8 1 d . . .
O23 O 0.8605(6) 0.4628(5) 0.7794(7) Uiso 0.037(3) 8 1 d . . .
H1o16 H 0.502(5) 0.427(7) 0.421(5) Uiso 0.0432 8 1 d . . .
H2o16 H 0.498(5) 0.455(7) 0.315(6) Uiso 0.0432 8 1 d . . .
H1o19 H 0.349(4) 0.457(6) 0.482(7) Uiso 0.0308 8 1 d . . .
H2o19 H 0.410(6) 0.397(6) 0.518(4) Uiso 0.0308 8 1 d . . .
H1o21 H 0.350(6) 0.553(5) 0.305(7) Uiso 0.0394 8 1 d . . .
H2o21 H 0.284(5) 0.493(7) 0.318(7) Uiso 0.0394 8 1 d . . .
H1o22 H 0.881(6) 0.535(7) 0.671(3) Uiso 0.0396 8 1 d . . .
H2o22 H 0.823(4) 0.583(6) 0.611(7) Uiso 0.0396 8 1 d . . .
H1o17 H 0.703(5) 0.481(6) 0.371(3) Uiso 0.0304 8 1 d . . .
H2o17 H 0.680(3) 0.462(7) 0.475(6) Uiso 0.0304 8 1 d . . .
H1o20 H 0.973(5) 0.523(5) 0.307(6) Uiso 0.0263 8 1 d . . .
H2o20 H 1.011(2) 0.459(6) 0.372(8) Uiso 0.0263 8 1 d . . .
H1o23 H 0.843(7) 0.447(6) 0.843(3) Uiso 0.0442 8 1 d . . .
H2o23 H 0.839(7) 0.423(6) 0.736(5) Uiso 0.0442 8 1 d . . .

loop_
_atom_site_aniso_label
_atom_site_aniso_type_symbol
_atom_site_aniso_U_11
_atom_site_aniso_U_22
_atom_site_aniso_U_33
_atom_site_aniso_U_12
_atom_site_aniso_U_13
_atom_site_aniso_U_23
U1 U 0.0060(2) 0.0132(2) 0.0108(2) 0.00071(16) -0.00070(18) -0.00021(15)
U2 U 0.0067(2) 0.0138(2) 0.0088(2) 0.00025(16) -0.00027(19) -0.00010(15)
U3 U 0.0100(2) 0.0121(2) 0.0097(2) 0.00039(18) -0.00019(19) 0.00007(14)
Ca1 Ca 0.0154(15) 0.0118(11) 0.0172(13) 0.0016(10) -0.0017(11) -0.0023(8)
Ca2 Ca 0.0248(17) 0.0169(12) 0.0193(14) -0.0038(11) -0.0057(12) 0.0027(9)
P1 P 0.0076(15) 0.0124(13) 0.0110(14) -0.0022(13) 0.0026(14) 0.0021(9)
P2 P 0.0026(14) 0.0151(14) 0.0119(16) -0.0012(11) 0.0000(12) 0.0005(10)

loop_
_atom_type_symbol
_atom_type_scat_dispersion_real
_atom_type_scat_dispersion_imag
_atom_type_scat_source
Ca 0.2262 0.3064 'International Tables Vol C tables 4.2.6.8 and 6.1.1.1'
H 0.0000 0.0000 'International Tables Vol C tables 4.2.6.8 and 6.1.1.1'
O 0.0106 0.0060 'International Tables Vol C tables 4.2.6.8 and 6.1.1.1'
P 0.1023 0.0942 'International Tables Vol C tables 4.2.6.8 and 6.1.1.1'
U -9.6767 9.6646 'International Tables Vol C tables 4.2.6.8 and 6.1.1.1'

loop_
_exptl_crystal_face_index_h
_exptl_crystal_face_index_k
_exptl_crystal_face_index_l
_exptl_crystal_face_perp_dist
? ? ? ?

loop_
_geom_angle_atom_site_label_1
_geom_angle_atom_site_label_2
_geom_angle_atom_site_label_3
_geom_angle_site_symmetry_1
_geom_angle_site_symmetry_2
_geom_angle_site_symmetry_3
_geom_angle
_geom_angle_publ_flag
O1 U1 O3 7_554 . . 69.6(3) ?
O1 U1 O8 7_554 . 4_456 136.3(3) ?
O1 U1 O11 7_554 . . 140.4(2) ?
O1 U1 O12 7_554 . . 93.1(3) ?
O1 U1 O14 7_554 . . 91.5(3) ?
O1 U1 O15 7_554 . 6_455 64.7(3) ?
O3 U1 O8 . . 4_456 67.5(3) ?
O3 U1 O11 . . . 149.8(2) ?
O3 U1 O12 . . . 88.7(3) ?
O3 U1 O14 . . . 93.6(3) ?
O3 U1 O15 . . 6_455 133.5(3) ?
O8 U1 O11 4_456 . . 83.0(3) ?
O8 U1 O12 4_456 . . 93.9(3) ?
O8 U1 O14 4_456 . . 83.4(3) ?
O8 U1 O15 4_456 . 6_455 158.9(3) ?
O11 U1 O12 . . . 86.8(3) ?
O11 U1 O14 . . . 89.1(3) ?
O11 U1 O15 . . 6_455 75.8(3) ?
O12 U1 O14 . . . 175.3(4) ?
O12 U1 O15 . . 6_455 85.7(3) ?
O14 U1 O15 . . 6_455 95.5(3) ?
O1 U2 O2 . . 4_556 135.9(3) ?
O1 U2 O3 . . 7_555 69.8(3) ?
O1 U2 O5 . . . 86.9(3) ?
O1 U2 O6 . . 6_555 68.7(3) ?
O1 U2 O7 . . . 98.3(3) ?
O1 U2 O9 . . . 146.0(2) ?
O2 U2 O3 4_556 . 7_555 67.9(3) ?
O2 U2 O5 4_556 . . 86.4(3) ?
O2 U2 O6 4_556 . 6_555 155.2(3) ?
O2 U2 O7 4_556 . . 92.3(3) ?
O2 U2 O9 4_556 . . 75.2(3) ?
O3 U2 O5 7_555 . . 97.2(3) ?
O3 U2 O6 7_555 . 6_555 136.5(3) ?
O3 U2 O7 7_555 . . 88.2(3) ?
O3 U2 O9 7_555 . . 143.1(2) ?
O5 U2 O6 . . 6_555 93.2(3) ?
O5 U2 O7 . . . 173.5(4) ?
O5 U2 O9 . . . 81.4(3) ?
O6 U2 O7 6_555 . . 85.3(3) ?
O6 U2 O9 6_555 . . 80.2(3) ?
O7 U2 O9 . . . 92.1(3) ?
O1 U3 O2 . . 6_555 118.1(3) ?
O1 U3 O3 . . . 178.2(3) ?
O1 U3 O4 . . . 89.1(3) ?
O1 U3 O6 . . 6_555 64.6(3) ?
O1 U3 O8 . . 4_456 117.3(3) ?
O1 U3 O10 . . . 90.8(3) ?
O1 U3 O15 . . 4_456 66.3(3) ?
O2 U3 O3 6_555 . . 63.0(3) ?
O2 U3 O4 6_555 . . 89.3(3) ?
O2 U3 O6 6_555 . 6_555 53.6(2) ?
O2 U3 O8 6_555 . 4_456 123.3(2) ?
O2 U3 O10 6_555 . . 88.9(3) ?
O2 U3 O15 6_555 . 4_456 171.9(2) ?
O3 U3 O4 . . . 92.4(3) ?
O3 U3 O6 . . 6_555 116.3(3) ?
O3 U3 O8 . . 4_456 62.0(3) ?
O3 U3 O10 . . . 87.7(3) ?
O3 U3 O15 . . 4_456 112.4(3) ?
O4 U3 O6 . . 6_555 92.4(3) ?
O4 U3 O8 . . 4_456 80.3(3) ?
O4 U3 O10 . . . 177.9(4) ?
O4 U3 O15 . . 4_456 97.7(3) ?
O6 U3 O8 6_555 . 4_456 172.3(2) ?
O6 U3 O10 6_555 . . 85.6(3) ?
O6 U3 O15 6_555 . 4_456 129.6(3) ?
O8 U3 O10 4_456 . . 101.6(3) ?
O8 U3 O15 4_456 . 4_456 54.6(3) ?
O10 U3 O15 . . 4_456 84.1(3) ?
O4 Ca1 O7 8_655 . . 129.5(3) ?
O4 Ca1 O13 8_655 . 6_555 122.1(2) ?
O4 Ca1 O17 8_655 . . 74.4(3) ?
O4 Ca1 O18 8_655 . . 135.4(3) ?
O4 Ca1 O20 8_655 . . 73.1(3) ?
O4 Ca1 O22 8_655 . . 72.1(3) ?
O4 Ca1 H2o22 8_655 . . 62.2(19) ?
O4 Ca1 H1o17 8_655 . . 68.8(18) ?
O7 Ca1 O13 . . 6_555 91.7(2) ?
O7 Ca1 O17 . . . 69.1(3) ?
O7 Ca1 O18 . . . 75.9(3) ?
O7 Ca1 O20 . . . 157.4(3) ?
O7 Ca1 O22 . . . 80.1(3) ?
O7 Ca1 H2o22 . . . 78.8(18) ?
O7 Ca1 H1o17 . . . 82.5(14) ?
O13 Ca1 O17 6_555 . . 89.5(3) ?
O13 Ca1 O18 6_555 . . 87.0(3) ?
O13 Ca1 O20 6_555 . . 73.8(3) ?
O13 Ca1 O22 6_555 . . 165.3(3) ?
O13 Ca1 H2o22 6_555 . . 168.9(15) ?
O13 Ca1 H1o17 6_555 . . 81.3(16) ?
O17 Ca1 O18 . . . 144.8(3) ?
O17 Ca1 O20 . . . 126.6(3) ?
O17 Ca1 O22 . . . 98.8(3) ?
O17 Ca1 H2o22 . . . 81.7(15) ?
O17 Ca1 H1o17 . . . 15.4(11) ?
O18 Ca1 O20 . . . 85.9(3) ?
O18 Ca1 O22 . . . 79.2(3) ?
O18 Ca1 H2o22 . . . 96.2(17) ?
O18 Ca1 H1o17 . . . 155.1(17) ?
O20 Ca1 O22 . . . 109.9(3) ?
O20 Ca1 H2o22 . . . 117.0(16) ?
O20 Ca1 H1o17 . . . 111.5(11) ?
O22 Ca1 H2o22 . . . 17.8(16) ?
O22 Ca1 H1o17 . . . 109.4(15) ?
H2o22 Ca1 H1o17 . . . 92(2) ?
O5 Ca2 O9 4_456 . 4_456 66.6(2) ?
O5 Ca2 O13 4_456 . . 72.7(3) ?
O5 Ca2 O14 4_456 . . 133.2(2) ?
O5 Ca2 O16 4_456 . . 144.1(3) ?
O5 Ca2 O19 4_456 . . 75.5(3) ?
O5 Ca2 O20 4_456 . 6_455 129.8(3) ?
O5 Ca2 O21 4_456 . . 69.6(3) ?
O5 Ca2 H1o16 4_456 . . 121.8(19) ?
O5 Ca2 H2o16 4_456 . . 152(3) ?
O5 Ca2 H1o21 4_456 . . 84(2) ?
O5 Ca2 H2o21 4_456 . . 53(2) ?
O5 Ca2 H1o20 4_456 . 6_455 133.7(18) ?
O9 Ca2 O13 4_456 . . 88.6(2) ?
O9 Ca2 O14 4_456 . . 82.2(2) ?
O9 Ca2 O16 4_456 . . 99.0(3) ?
O9 Ca2 O19 4_456 . . 80.6(3) ?
O9 Ca2 O20 4_456 . 6_455 145.8(3) ?
O9 Ca2 O21 4_456 . . 135.1(3) ?
O9 Ca2 H1o16 4_456 . . 89(2) ?
O9 Ca2 H2o16 4_456 . . 119(3) ?
O9 Ca2 H1o21 4_456 . . 143(2) ?
O9 Ca2 H2o21 4_456 . . 116(2) ?
O9 Ca2 H1o20 4_456 . 6_455 158.4(18) ?
O13 Ca2 O14 . . . 72.5(3) ?
O13 Ca2 O16 . . . 142.1(4) ?
O13 Ca2 O19 . . . 148.1(4) ?
O13 Ca2 O20 . . 6_455 72.6(3) ?
O13 Ca2 O21 . . . 87.9(3) ?
O13 Ca2 H1o16 . . . 163(2) ?
O13 Ca2 H2o16 . . . 132(3) ?
O13 Ca2 H1o21 . . . 104(2) ?
O13 Ca2 H2o21 . . . 91(2) ?
O13 Ca2 H1o20 . . 6_455 91.5(17) ?
O14 Ca2 O16 . . . 71.8(3) ?
O14 Ca2 O19 . . . 134.4(3) ?
O14 Ca2 O20 . . 6_455 65.1(2) ?
O14 Ca2 O21 . . . 138.2(3) ?
O14 Ca2 H1o16 . . . 90(2) ?
O14 Ca2 H2o16 . . . 74(3) ?
O14 Ca2 H1o21 . . . 135(2) ?
O14 Ca2 H2o21 . . . 155(2) ?
O14 Ca2 H1o20 . . 6_455 77.2(18) ?
O16 Ca2 O19 . . . 69.6(4) ?
O16 Ca2 O20 . . 6_455 81.1(3) ?
O16 Ca2 O21 . . . 110.7(3) ?
O16 Ca2 H1o16 . . . 22.3(19) ?
O16 Ca2 H2o16 . . . 21(3) ?
O16 Ca2 H1o21 . . . 92(2) ?
O16 Ca2 H2o21 . . . 118(2) ?
O16 Ca2 H1o20 . . 6_455 68.4(18) ?
O19 Ca2 O20 . . 6_455 129.5(3) ?
O19 Ca2 O21 . . . 79.2(3) ?
O19 Ca2 H1o16 . . . 47.8(19) ?
O19 Ca2 H2o16 . . . 78(3) ?
O19 Ca2 H1o21 . . . 70.2(19) ?
O19 Ca2 H2o21 . . . 68(2) ?
O19 Ca2 H1o20 . . 6_455 109.3(17) ?
O20 Ca2 O21 6_455 . . 73.9(3) ?
O20 Ca2 H1o16 6_455 . . 101(2) ?
O20 Ca2 H2o16 6_455 . . 63(3) ?
O20 Ca2 H1o21 6_455 . . 71(2) ?
O20 Ca2 H2o21 6_455 . . 93(2) ?
O20 Ca2 H1o20 6_455 . 6_455 20.2(17) ?
O21 Ca2 H1o16 . . . 106(2) ?
O21 Ca2 H2o16 . . . 95(3) ?
O21 Ca2 H1o21 . . . 19(2) ?
O21 Ca2 H2o21 . . . 19(2) ?
O21 Ca2 H1o20 . . 6_455 66.5(18) ?
H1o16 Ca2 H2o16 . . . 38(3) ?
H1o16 Ca2 H1o21 . . . 88(3) ?
H1o16 Ca2 H2o21 . . . 106(3) ?
H1o16 Ca2 H1o20 . . 6_455 85(3) ?
H2o16 Ca2 H1o21 . . . 77(4) ?
H2o16 Ca2 H2o21 . . . 107(4) ?
H2o16 Ca2 H1o20 . . 6_455 48(3) ?
H1o21 Ca2 H2o21 . . . 31(3) ?
H1o21 Ca2 H1o20 . . 6_455 58(3) ?
H2o21 Ca2 H1o20 . . 6_455 86(3) ?
O2 P1 O6 . . . 100.3(5) ?
O2 P1 O11 . . . 108.6(4) ?
O2 P1 O13 . . . 112.5(4) ?
O2 P1 H2o19 . . 7_554 102.1(17) ?
O6 P1 O11 . . . 110.6(4) ?
O6 P1 O13 . . . 111.5(5) ?
O6 P1 H2o19 . . 7_554 77.0(17) ?
O11 P1 O13 . . . 112.7(5) ?
O11 P1 H2o19 . . 7_554 36.4(19) ?
O13 P1 H2o19 . . 7_554 141(2) ?
O8 P2 O9 . . . 111.5(4) ?
O8 P2 O15 . . . 102.8(5) ?
O8 P2 O18 . . . 110.4(5) ?
O9 P2 O15 . . . 110.1(4) ?
O9 P2 O18 . . . 111.6(5) ?
O15 P2 O18 . . . 110.1(5) ?
U1 O1 U2 7_555 . . 110.9(3) ?
U1 O1 U3 7_555 . . 122.0(4) ?
U1 O1 O3 7_555 . 7_555 55.2(2) ?
U1 O1 O4 7_555 . . 127.1(4) ?
U1 O1 O5 7_555 . . 116.0(3) ?
U1 O1 O6 7_555 . 6_555 158.2(4) ?
U1 O1 O10 7_555 . . 104.2(3) ?
U1 O1 O12 7_555 . 7_555 36.70(19) ?
U1 O1 O14 7_555 . 7_555 37.68(18) ?
U1 O1 O15 7_555 . 4_456 62.2(3) ?
U1 O1 H2o22 7_555 . 8_645 107.7(18) ?
U2 O1 U3 . . . 120.7(4) ?
U2 O1 O3 . . 7_555 56.1(2) ?
U2 O1 O4 . . . 119.1(4) ?
U2 O1 O5 . . . 40.02(19) ?
U2 O1 O6 . . 6_555 57.2(3) ?
U2 O1 O10 . . . 107.0(3) ?
U2 O1 O12 . . 7_555 101.0(3) ?
U2 O1 O14 . . 7_555 112.8(3) ?
U2 O1 O15 . . 4_456 163.9(4) ?
U2 O1 H2o22 . . 8_645 86.1(18) ?
U3 O1 O3 . . 7_555 162.5(3) ?
U3 O1 O4 . . . 39.30(17) ?
U3 O1 O5 . . . 120.1(3) ?
U3 O1 O6 . . 6_555 63.8(3) ?
U3 O1 O10 . . . 38.32(17) ?
U3 O1 O12 . . 7_555 105.4(3) ?
U3 O1 O14 . . 7_555 125.1(4) ?
U3 O1 O15 . . 4_456 60.9(3) ?
U3 O1 H2o22 . . 8_645 101(2) ?
O3 O1 O4 7_555 . . 158.0(3) ?
O3 O1 O5 7_555 . . 69.8(3) ?
O3 O1 O6 7_555 . 6_555 112.1(4) ?
O3 O1 O10 7_555 . . 124.2(3) ?
O3 O1 O12 7_555 . 7_555 61.4(3) ?
O3 O1 O14 7_555 . 7_555 65.0(3) ?
O3 O1 O15 7_555 . 4_456 116.9(4) ?
O3 O1 H2o22 7_555 . 8_645 96(2) ?
O4 O1 O5 . . . 93.3(3) ?
O4 O1 O6 . . 6_555 71.9(3) ?
O4 O1 O10 . . . 77.6(3) ?
O4 O1 O12 . . 7_555 135.9(4) ?
O4 O1 O14 . . 7_555 103.3(3) ?
O4 O1 O15 . . 4_456 73.1(3) ?
O4 O1 H2o22 . . 8_645 62(2) ?
O5 O1 O6 . . 6_555 68.2(3) ?
O5 O1 O10 . . . 134.6(4) ?
O5 O1 O12 . . 7_555 130.5(3) ?
O5 O1 O14 . . 7_555 92.8(3) ?
O5 O1 O15 . . 4_456 155.5(4) ?
O5 O1 H2o22 . . 8_645 46.1(18) ?
O6 O1 O10 6_555 . . 66.6(3) ?
O6 O1 O12 6_555 . 7_555 123.2(3) ?
O6 O1 O14 6_555 . 7_555 159.7(4) ?
O6 O1 O15 6_555 . 4_456 123.5(4) ?
O6 O1 H2o22 6_555 . 8_645 90.5(17) ?
O10 O1 O12 . . 7_555 73.7(3) ?
O10 O1 O14 . . 7_555 132.6(4) ?
O10 O1 O15 . . 4_456 63.6(3) ?
O10 O1 H2o22 . . 8_645 138(2) ?
O12 O1 O14 7_555 . 7_555 74.4(3) ?
O12 O1 O15 7_555 . 4_456 64.4(3) ?
O12 O1 H2o22 7_555 . 8_645 144.0(19) ?
O14 O1 O15 7_555 . 4_456 71.4(3) ?
O14 O1 H2o22 7_555 . 8_645 70.4(18) ?
O15 O1 H2o22 4_456 . 8_645 109.7(18) ?
U2 O2 U3 4_456 . 6_455 101.8(3) ?
U2 O2 P1 4_456 . . 135.1(4) ?
U2 O2 O3 4_456 . 6_455 55.2(2) ?
U2 O2 O5 4_456 . 4_456 38.95(17) ?
U2 O2 O6 4_456 . . 150.4(4) ?
U2 O2 O9 4_456 . 4_456 53.7(2) ?
U2 O2 O11 4_456 . . 134.9(4) ?
U2 O2 O13 4_456 . . 102.8(3) ?
U2 O2 O23 4_456 . 4_456 102.3(3) ?
U2 O2 H1o23 4_456 . 4_456 120.0(11) ?
U2 O2 H2o23 4_456 . 4_456 85.8(19) ?
U3 O2 P1 6_455 . . 97.4(3) ?
U3 O2 O3 6_455 . 6_455 49.4(2) ?
U3 O2 O5 6_455 . 4_456 94.1(3) ?
U3 O2 O6 6_455 . . 60.5(3) ?
U3 O2 O9 6_455 . 4_456 151.5(3) ?
U3 O2 O11 6_455 . . 121.5(3) ?
U3 O2 O13 6_455 . . 100.3(3) ?
U3 O2 O23 6_455 . 4_456 116.6(3) ?
U3 O2 H1o23 6_455 . 4_456 104(2) ?
U3 O2 H2o23 6_455 . 4_456 121(3) ?
P1 O2 O3 . . 6_455 141.5(5) ?
P1 O2 O5 . . 4_456 100.0(3) ?
P1 O2 O6 . . . 39.7(3) ?
P1 O2 O9 . . 4_456 93.3(4) ?
P1 O2 O11 . . . 35.1(3) ?
P1 O2 O13 . . . 33.3(2) ?
P1 O2 O23 . . 4_456 104.6(4) ?
P1 O2 H1o23 . . 4_456 93.6(19) ?
P1 O2 H2o23 . . 4_456 118(3) ?
O3 O2 O5 6_455 . 4_456 68.9(3) ?
O3 O2 O6 6_455 . . 109.7(4) ?
O3 O2 O9 6_455 . 4_456 108.9(3) ?
O3 O2 O11 6_455 . . 169.8(4) ?
O3 O2 O13 6_455 . . 122.7(4) ?
O3 O2 O23 6_455 . 4_456 107.9(3) ?
O3 O2 H1o23 6_455 . 4_456 111(2) ?
O3 O2 H2o23 6_455 . 4_456 98(3) ?
O5 O2 O6 4_456 . . 114.4(3) ?
O5 O2 O9 4_456 . 4_456 58.0(2) ?
O5 O2 O11 4_456 . . 119.2(4) ?
O5 O2 O13 4_456 . . 66.7(3) ?
O5 O2 O23 4_456 . 4_456 137.1(3) ?
O5 O2 H1o23 4_456 . 4_456 156.0(12) ?
O5 O2 H2o23 4_456 . 4_456 121.5(18) ?
O6 O2 O9 . . 4_456 132.8(4) ?
O6 O2 O11 . . . 62.1(3) ?
O6 O2 O13 . . . 61.6(3) ?
O6 O2 O23 . . 4_456 106.9(4) ?
O6 O2 H1o23 . . 4_456 88.6(10) ?
O6 O2 H2o23 . . 4_456 123.3(18) ?
O9 O2 O11 4_456 . . 81.2(3) ?
O9 O2 O13 4_456 . . 75.0(3) ?
O9 O2 O23 4_456 . 4_456 85.8(3) ?
O9 O2 H1o23 4_456 . 4_456 102(2) ?
O9 O2 H2o23 4_456 . 4_456 76(2) ?
O11 O2 O13 . . . 60.0(3) ?
O11 O2 O23 . . 4_456 70.9(3) ?
O11 O2 H1o23 . . 4_456 64(2) ?
O11 O2 H2o23 . . 4_456 83(3) ?
O13 O2 O23 . . 4_456 129.2(4) ?
O13 O2 H1o23 . . 4_456 124(2) ?
O13 O2 H2o23 . . 4_456 135(3) ?
O23 O2 H1o23 4_456 . 4_456 18.9(12) ?
O23 O2 H2o23 4_456 . 4_456 16.5(19) ?
H1o23 O2 H2o23 4_456 . 4_456 35(2) ?
U1 O3 U2 . . 7_554 108.9(3) ?
U1 O3 U3 . . . 122.9(4) ?
U1 O3 O1 . . 7_554 55.2(2) ?
U1 O3 O2 . . 6_555 164.8(4) ?
U1 O3 O4 . . . 123.8(4) ?
U1 O3 O7 . . 7_554 106.1(3) ?
U1 O3 O8 . . 4_456 58.9(3) ?
U1 O3 O10 . . . 107.5(3) ?
U1 O3 O12 . . . 38.34(19) ?
U1 O3 O14 . . . 36.82(18) ?
U1 O3 H1o21 . . 3_645 90(2) ?
U2 O3 U3 7_554 . . 120.3(4) ?
U2 O3 O1 7_554 . 7_554 54.1(2) ?
U2 O3 O2 7_554 . 6_555 56.8(2) ?
U2 O3 O4 7_554 . . 125.4(4) ?
U2 O3 O7 7_554 . 7_554 38.78(18) ?
U2 O3 O8 7_554 . 4_456 167.7(4) ?
U2 O3 O10 7_554 . . 100.3(3) ?
U2 O3 O12 7_554 . . 102.8(3) ?
U2 O3 O14 7_554 . . 109.3(3) ?
U2 O3 H1o21 7_554 . 3_645 101(2) ?
U3 O3 O1 . . 7_554 148.5(3) ?
U3 O3 O2 . . 6_555 67.6(3) ?
U3 O3 O4 . . . 38.32(17) ?
U3 O3 O7 . . 7_554 130.2(4) ?
U3 O3 O8 . . 4_456 69.8(3) ?
U3 O3 O10 . . . 39.89(19) ?
U3 O3 O12 . . . 136.0(4) ?
U3 O3 O14 . . . 97.0(3) ?
U3 O3 H1o21 . . 3_645 106(2) ?
O1 O3 O2 7_554 . 6_555 109.9(4) ?
O1 O3 O4 7_554 . . 173.2(3) ?
O1 O3 O7 7_554 . 7_554 68.1(3) ?
O1 O3 O8 7_554 . 4_456 113.6(4) ?
O1 O3 O10 7_554 . . 108.6(3) ?
O1 O3 O12 7_554 . . 65.5(3) ?
O1 O3 O14 7_554 . . 62.9(3) ?
O1 O3 H1o21 7_554 . 3_645 105(2) ?
O2 O3 O4 6_555 . . 71.3(3) ?
O2 O3 O7 6_555 . 7_554 66.6(3) ?
O2 O3 O8 6_555 . 4_456 135.1(4) ?
O2 O3 O10 6_555 . . 72.9(3) ?
O2 O3 O12 6_555 . . 143.1(4) ?
O2 O3 O14 6_555 . . 137.9(3) ?
O2 O3 H1o21 6_555 . 3_645 98(3) ?
O4 O3 O7 . . 7_554 107.1(3) ?
O4 O3 O8 . . 4_456 66.7(3) ?
O4 O3 O10 . . . 78.2(3) ?
O4 O3 O12 . . . 109.3(3) ?
O4 O3 O14 . . . 120.9(3) ?
O4 O3 H1o21 . . 3_645 68(2) ?
O7 O3 O8 7_554 . 4_456 141.4(3) ?
O7 O3 O10 7_554 . . 134.2(4) ?
O7 O3 O12 7_554 . . 78.7(3) ?
O7 O3 O14 7_554 . . 130.5(3) ?
O7 O3 H1o21 7_554 . 3_645 63(2) ?
O8 O3 O10 4_456 . . 83.4(3) ?
O8 O3 O12 4_456 . . 68.8(3) ?
O8 O3 O14 4_456 . . 60.6(3) ?
O8 O3 H1o21 4_456 . 3_645 81(3) ?
O10 O3 O12 . . . 144.0(4) ?
O10 O3 O14 . . . 71.3(3) ?
O10 O3 H1o21 . . 3_645 146(2) ?
O12 O3 O14 . . . 75.1(3) ?
O12 O3 H1o21 . . 3_645 53(2) ?
O14 O3 H1o21 . . 3_645 124(3) ?
U3 O4 Ca1 . . 8_645 167.5(4) ?
U3 O4 O1 . . . 51.6(2) ?
U3 O4 O3 . . . 49.3(2) ?
U3 O4 O17 . . 8_645 136.8(4) ?
U3 O4 O20 . . 8_645 126.4(4) ?
U3 O4 O21 . . 3_645 112.8(3) ?
U3 O4 O22 . . 8_645 116.9(3) ?
U3 O4 H1o21 . . 3_645 96.3(16) ?
U3 O4 H2o22 . . 8_645 105(2) ?
U3 O4 H1o20 . . 8_645 109.5(16) ?
Ca1 O4 O1 8_645 . . 117.4(3) ?
Ca1 O4 O3 8_645 . . 140.9(3) ?
Ca1 O4 O17 8_645 . 8_645 50.4(2) ?
Ca1 O4 O20 8_645 . 8_645 53.2(2) ?
Ca1 O4 O21 8_645 . 3_645 78.5(3) ?
Ca1 O4 O22 8_645 . 8_645 51.6(2) ?
Ca1 O4 H1o21 8_645 . 3_645 94.0(16) ?
Ca1 O4 H2o22 8_645 . 8_645 65(2) ?
Ca1 O4 H1o20 8_645 . 8_645 71.3(16) ?
O1 O4 O3 . . . 100.9(3) ?
O1 O4 O17 . . 8_645 116.5(4) ?
O1 O4 O20 . . 8_645 129.2(4) ?
O1 O4 O21 . . 3_645 164.0(3) ?
O1 O4 O22 . . 8_645 65.8(3) ?
O1 O4 H1o21 . . 3_645 147.7(16) ?
O1 O4 H2o22 . . 8_645 54(2) ?
O1 O4 H1o20 . . 8_645 127.3(17) ?
O3 O4 O17 . . 8_645 119.4(4) ?
O3 O4 O20 . . 8_645 97.0(3) ?
O3 O4 O21 . . 3_645 63.7(3) ?
O3 O4 O22 . . 8_645 163.8(4) ?
O3 O4 H1o21 . . 3_645 47.1(16) ?
O3 O4 H2o22 . . 8_645 154(2) ?
O3 O4 H1o20 . . 8_645 79.7(16) ?
O17 O4 O20 8_645 . 8_645 94.0(3) ?
O17 O4 O21 8_645 . 3_645 71.2(3) ?
O17 O4 O22 8_645 . 8_645 76.1(3) ?
O17 O4 H1o21 8_645 . 3_645 88.6(18) ?
O17 O4 H2o22 8_645 . 8_645 73.8(17) ?
O17 O4 H1o20 8_645 . 8_645 107.7(16) ?
O20 O4 O21 8_645 . 3_645 60.8(3) ?
O20 O4 O22 8_645 . 8_645 85.7(3) ?
O20 O4 H1o21 8_645 . 3_645 63.3(18) ?
O20 O4 H2o22 8_645 . 8_645 105.0(17) ?
O20 O4 H1o20 8_645 . 8_645 18.3(16) ?
O21 O4 O22 3_645 . 8_645 130.1(3) ?
O21 O4 H1o21 3_645 . 3_645 18.4(17) ?
O21 O4 H2o22 3_645 . 8_645 141(2) ?
O21 O4 H1o20 3_645 . 8_645 57.2(16) ?
O22 O4 H1o21 8_645 . 3_645 144.5(16) ?
O22 O4 H2o22 8_645 . 8_645 19.4(17) ?
O22 O4 H1o20 8_645 . 8_645 100.7(16) ?
H1o21 O4 H2o22 3_645 . 8_645 159(3) ?
H1o21 O4 H1o20 3_645 . 8_645 53(3) ?
H2o22 O4 H1o20 8_645 . 8_645 120(2) ?
U2 O5 Ca2 . . 4_556 111.1(4) ?
U2 O5 O1 . . . 53.1(2) ?
U2 O5 O2 . . 4_556 54.6(2) ?
U2 O5 O9 . . . 59.0(3) ?
U2 O5 O13 . . 4_556 103.2(3) ?
U2 O5 O21 . . 4_556 161.3(5) ?
U2 O5 H2o21 . . 4_556 166(2) ?
U2 O5 H2o22 . . 8_645 114(3) ?
Ca2 O5 O1 4_556 . . 152.6(3) ?
Ca2 O5 O2 4_556 . 4_556 86.5(3) ?
Ca2 O5 O9 4_556 . . 52.5(2) ?
Ca2 O5 O13 4_556 . 4_556 48.9(2) ?
Ca2 O5 O21 4_556 . 4_556 50.5(2) ?
Ca2 O5 H2o21 4_556 . 4_556 66(2) ?
Ca2 O5 H2o22 4_556 . 8_645 128(2) ?
O1 O5 O2 . . 4_556 97.1(3) ?
O1 O5 O9 . . . 105.7(3) ?
O1 O5 O13 . . 4_556 147.4(3) ?
O1 O5 O21 . . 4_556 141.3(4) ?
O1 O5 H2o21 . . 4_556 123(2) ?
O1 O5 H2o22 . . 8_645 61(3) ?
O2 O5 O9 4_556 . . 61.8(3) ?
O2 O5 O13 4_556 . 4_556 51.6(2) ?
O2 O5 O21 4_556 . 4_556 119.6(3) ?
O2 O5 H2o21 4_556 . 4_556 136(2) ?
O2 O5 H2o22 4_556 . 8_645 142(2) ?
O9 O5 O13 . . 4_556 70.3(3) ?
O9 O5 O21 . . 4_556 102.4(4) ?
O9 O5 H2o21 . . 4_556 115(2) ?
O9 O5 H2o22 . . 8_645 149(3) ?
O13 O5 O21 4_556 . 4_556 68.0(3) ?
O13 O5 H2o21 4_556 . 4_556 85(2) ?
O13 O5 H2o22 4_556 . 8_645 137(3) ?
O21 O5 H2o21 4_556 . 4_556 18(2) ?
O21 O5 H2o22 4_556 . 8_645 82(2) ?
H2o21 O5 H2o22 4_556 . 8_645 64(3) ?
U2 O6 U3 6_455 . 6_455 105.4(3) ?
U2 O6 P1 6_455 . . 147.4(5) ?
U2 O6 O1 6_455 . 6_455 54.1(2) ?
U2 O6 O2 6_455 . . 171.3(5) ?
U2 O6 O7 6_455 . 6_455 39.49(18) ?
U2 O6 O11 6_455 . . 127.5(4) ?
U2 O6 O13 6_455 . . 121.1(4) ?
U2 O6 H2o19 6_455 . 7_554 103.2(11) ?
U3 O6 P1 6_455 . . 102.9(4) ?
U3 O6 O1 6_455 . 6_455 51.6(2) ?
U3 O6 O2 6_455 . . 65.9(3) ?
U3 O6 O7 6_455 . 6_455 105.2(3) ?
U3 O6 O11 6_455 . . 125.9(3) ?
U3 O6 O13 6_455 . . 104.5(3) ?
U3 O6 H2o19 6_455 . 7_554 124.7(18) ?
P1 O6 O1 . . 6_455 152.8(5) ?
P1 O6 O2 . . . 40.1(3) ?
P1 O6 O7 . . 6_455 116.6(4) ?
P1 O6 O11 . . . 34.3(3) ?
P1 O6 O13 . . . 34.0(3) ?
P1 O6 H2o19 . . 7_554 72.7(14) ?
O1 O6 O2 6_455 . . 117.3(4) ?
O1 O6 O7 6_455 . 6_455 69.2(3) ?
O1 O6 O11 6_455 . . 165.8(4) ?
O1 O6 O13 6_455 . . 133.2(4) ?
O1 O6 H2o19 6_455 . 7_554 127.3(17) ?
O2 O6 O7 . . 6_455 139.8(4) ?
O2 O6 O11 . . . 61.2(3) ?
O2 O6 O13 . . . 62.7(3) ?
O2 O6 H2o19 . . 7_554 83.2(11) ?
O7 O6 O11 6_455 . . 122.0(4) ?
O7 O6 O13 6_455 . . 84.0(3) ?
O7 O6 H2o19 6_455 . 7_554 126.5(15) ?
O11 O6 O13 . . . 60.1(3) ?
O11 O6 H2o19 . . 7_554 39.9(16) ?
O13 O6 H2o19 . . 7_554 99.5(17) ?
U2 O7 Ca1 . . . 135.1(4) ?
U2 O7 O3 . . 7_555 53.0(2) ?
U2 O7 O6 . . 6_555 55.2(2) ?
U2 O7 O17 . . . 137.4(4) ?
U2 O7 H1o21 . . 5_666 102.4(18) ?
U2 O7 H2o21 . . 5_666 129(2) ?
U2 O7 H2o17 . . . 129(2) ?
U2 O7 H2o23 . . . 98(2) ?
Ca1 O7 O3 . . 7_555 169.9(4) ?
Ca1 O7 O6 . . 6_555 85.9(3) ?
Ca1 O7 O17 . . . 51.0(2) ?
Ca1 O7 H1o21 . . 5_666 122.1(18) ?
Ca1 O7 H2o21 . . 5_666 95(2) ?
Ca1 O7 H2o17 . . . 70.0(15) ?
Ca1 O7 H2o23 . . . 95(2) ?
O3 O7 O6 7_555 . 6_555 97.8(3) ?
O3 O7 O17 7_555 . . 119.4(4) ?
O3 O7 H1o21 7_555 . 5_666 49.4(18) ?
O3 O7 H2o21 7_555 . 5_666 79(2) ?
O3 O7 H2o17 7_555 . . 100.1(15) ?
O3 O7 H2o23 7_555 . . 90(2) ?
O6 O7 O17 6_555 . . 90.3(3) ?
O6 O7 H1o21 6_555 . 5_666 136(2) ?
O6 O7 H2o21 6_555 . 5_666 163(2) ?
O6 O7 H2o17 6_555 . . 96(2) ?
O6 O7 H2o23 6_555 . . 134(3) ?
O17 O7 H1o21 . . 5_666 84.9(19) ?
O17 O7 H2o21 . . 5_666 77(2) ?
O17 O7 H2o17 . . . 19.5(14) ?
O17 O7 H2o23 . . . 125(2) ?
H1o21 O7 H2o21 5_666 . 5_666 32(3) ?
H1o21 O7 H2o17 5_666 . . 68(3) ?
H1o21 O7 H2o23 5_666 . . 81(3) ?
H2o21 O7 H2o17 5_666 . . 68(3) ?
H2o21 O7 H2o23 5_666 . . 63(3) ?
H2o17 O7 H2o23 . . . 127(3) ?
U1 O8 U3 4_556 . 4_556 98.1(3) ?
U1 O8 P2 4_556 . . 140.8(5) ?
U1 O8 O3 4_556 . 4_556 53.5(2) ?
U1 O8 O9 4_556 . . 107.9(3) ?
U1 O8 O14 4_556 . 4_556 38.78(18) ?
U1 O8 O15 4_556 . . 130.5(4) ?
U1 O8 O18 4_556 . . 159.3(4) ?
U1 O8 H1o20 4_556 . 5_766 111(2) ?
U3 O8 P2 4_556 . . 93.7(4) ?
U3 O8 O3 4_556 . 4_556 48.2(2) ?
U3 O8 O9 4_556 . . 114.1(3) ?
U3 O8 O14 4_556 . 4_556 88.5(3) ?
U3 O8 O15 4_556 . . 55.8(3) ?
U3 O8 O18 4_556 . . 102.2(3) ?
U3 O8 H1o20 4_556 . 5_766 100(2) ?
P2 O8 O3 . . 4_556 139.1(5) ?
P2 O8 O9 . . . 34.3(3) ?
P2 O8 O14 . . 4_556 104.9(4) ?
P2 O8 O15 . . . 38.7(3) ?
P2 O8 O18 . . . 34.1(3) ?
P2 O8 H1o20 . . 5_766 103(2) ?
O3 O8 O9 4_556 . . 138.8(4) ?
O3 O8 O14 4_556 . 4_556 66.2(3) ?
O3 O8 O15 4_556 . . 100.6(4) ?
O3 O8 O18 4_556 . . 146.8(4) ?
O3 O8 H1o20 4_556 . 5_766 98(2) ?
O9 O8 O14 . . 4_556 78.0(3) ?
O9 O8 O15 . . . 61.4(3) ?
O9 O8 O18 . . . 59.8(3) ?
O9 O8 H1o20 . . 5_766 123(2) ?
O14 O8 O15 4_556 . . 94.5(3) ?
O14 O8 O18 4_556 . . 137.3(4) ?
O14 O8 H1o20 4_556 . 5_766 150(2) ?
O15 O8 O18 . . . 61.0(3) ?
O15 O8 H1o20 . . 5_766 114(2) ?
O18 O8 H1o20 . . 5_766 69(2) ?
U2 O9 Ca2 . . 4_556 100.2(3) ?
U2 O9 P2 . . . 132.7(4) ?
U2 O9 O2 . . 4_556 51.1(2) ?
U2 O9 O5 . . . 39.61(18) ?
U2 O9 O8 . . . 138.7(3) ?
U2 O9 O15 . . . 145.2(4) ?
U2 O9 O18 . . . 99.4(3) ?
Ca2 O9 P2 4_556 . . 127.1(4) ?
Ca2 O9 O2 4_556 . 4_556 90.3(3) ?
Ca2 O9 O5 4_556 . . 60.9(2) ?
Ca2 O9 O8 4_556 . . 107.2(3) ?
Ca2 O9 O15 4_556 . . 101.7(3) ?
Ca2 O9 O18 4_556 . . 160.0(4) ?
P2 O9 O2 . . 4_556 120.6(4) ?
P2 O9 O5 . . . 170.9(4) ?
P2 O9 O8 . . . 34.2(3) ?
P2 O9 O15 . . . 34.9(3) ?
P2 O9 O18 . . . 33.4(3) ?
O2 O9 O5 4_556 . . 60.2(2) ?
O2 O9 O8 4_556 . . 97.9(3) ?
O2 O9 O15 4_556 . . 154.0(4) ?
O2 O9 O18 4_556 . . 105.2(3) ?
O5 O9 O8 . . . 153.0(4) ?
O5 O9 O15 . . . 145.6(4) ?
O5 O9 O18 . . . 138.1(4) ?
O8 O9 O15 . . . 56.6(3) ?
O8 O9 O18 . . . 58.8(3) ?
O15 O9 O18 . . . 59.1(3) ?
U3 O10 O1 . . . 50.9(2) ?
U3 O10 O3 . . . 52.4(2) ?
U3 O10 O15 . . 4_456 57.8(3) ?
U3 O10 O16 . . . 127.2(4) ?
U3 O10 O17 . . . 143.1(5) ?
U3 O10 H1o17 . . . 161.1(18) ?
U3 O10 H2o17 . . . 138(2) ?
O1 O10 O3 . . . 103.2(3) ?
O1 O10 O15 . . 4_456 53.0(3) ?
O1 O10 O16 . . . 108.5(4) ?
O1 O10 O17 . . . 99.1(3) ?
O1 O10 H1o17 . . . 118.5(10) ?
O1 O10 H2o17 . . . 87(2) ?
O3 O10 O15 . . 4_456 86.3(3) ?
O3 O10 O16 . . . 115.0(4) ?
O3 O10 O17 . . . 148.0(4) ?
O3 O10 H1o17 . . . 134.8(11) ?
O3 O10 H2o17 . . . 167.2(17) ?
O15 O10 O16 4_456 . . 71.4(3) ?
O15 O10 O17 4_456 . . 125.7(4) ?
O15 O10 H1o17 4_456 . . 132.2(17) ?
O15 O10 H2o17 4_456 . . 106.0(15) ?
O16 O10 O17 . . . 78.3(3) ?
O16 O10 H1o17 . . . 69.0(19) ?
O16 O10 H2o17 . . . 67.2(14) ?
O17 O10 H1o17 . . . 19.9(11) ?
O17 O10 H2o17 . . . 19.7(14) ?
H1o17 O10 H2o17 . . . 33(2) ?
U1 O11 P1 . . . 137.8(4) ?
U1 O11 O2 . . . 138.9(3) ?
U1 O11 O6 . . . 153.1(4) ?
U1 O11 O12 . . . 38.20(19) ?
U1 O11 O13 . . . 104.5(3) ?
U1 O11 O14 . . . 37.75(19) ?
U1 O11 O15 . . 6_455 54.7(2) ?
U1 O11 O19 . . 7_554 109.9(4) ?
U1 O11 H2o19 . . 7_554 105(3) ?
U1 O11 H1o23 . . 4_456 123(2) ?
P1 O11 O2 . . . 36.3(3) ?
P1 O11 O6 . . . 35.1(3) ?
P1 O11 O12 . . . 176.0(5) ?
P1 O11 O13 . . . 33.7(3) ?
P1 O11 O14 . . . 100.1(4) ?
P1 O11 O15 . . 6_455 117.3(4) ?
P1 O11 O19 . . 7_554 109.1(5) ?
P1 O11 H2o19 . . 7_554 116(3) ?
P1 O11 H1o23 . . 4_456 91(2) ?
O2 O11 O6 . . . 56.7(3) ?
O2 O11 O12 . . . 145.4(3) ?
O2 O11 O13 . . . 61.3(3) ?
O2 O11 O14 . . . 110.7(3) ?
O2 O11 O15 . . 6_455 153.6(4) ?
O2 O11 O19 . . 7_554 105.6(4) ?
O2 O11 H2o19 . . 7_554 108(3) ?
O2 O11 H1o23 . . 4_456 60(2) ?
O6 O11 O12 . . . 147.6(4) ?
O6 O11 O13 . . . 60.3(3) ?
O6 O11 O14 . . . 125.0(3) ?
O6 O11 O15 . . 6_455 102.2(3) ?
O6 O11 O19 . . 7_554 75.6(3) ?
O6 O11 H2o19 . . 7_554 83(3) ?
O6 O11 H1o23 . . 4_456 84(2) ?
O12 O11 O13 . . . 142.3(4) ?
O12 O11 O14 . . . 75.9(3) ?
O12 O11 O15 . . 6_455 60.9(3) ?
O12 O11 O19 . . 7_554 74.5(3) ?
O12 O11 H2o19 . . 7_554 68(3) ?
O12 O11 H1o23 . . 4_456 93(2) ?
O13 O11 O14 . . . 67.3(3) ?
O13 O11 O15 . . 6_455 95.3(3) ?
O13 O11 O19 . . 7_554 134.2(4) ?
O13 O11 H2o19 . . 7_554 142(3) ?
O13 O11 H1o23 . . 4_456 121(2) ?
O14 O11 O15 . . 6_455 66.1(3) ?
O14 O11 O19 . . 7_554 143.7(4) ?
O14 O11 H2o19 . . 7_554 141(3) ?
O14 O11 H1o23 . . 4_456 141.2(15) ?
O15 O11 O19 6_455 . 7_554 81.3(3) ?
O15 O11 H2o19 6_455 . 7_554 83(3) ?
O15 O11 H1o23 6_455 . 4_456 139.5(16) ?
O19 O11 H2o19 7_554 . 7_554 8(3) ?
O19 O11 H1o23 7_554 . 4_456 61.1(11) ?
H2o19 O11 H1o23 7_554 . 4_456 58(3) ?
U1 O12 O1 . . 7_554 50.2(2) ?
U1 O12 O3 . . . 52.9(3) ?
U1 O12 O11 . . . 55.0(3) ?
U1 O12 O15 . . 6_455 57.8(2) ?
U1 O12 H1o16 . . 7_554 121(2) ?
U1 O12 H2o19 . . 7_554 93.4(19) ?
U1 O12 H1o21 . . 3_645 104(2) ?
U1 O12 H2o17 . . 7_554 133(2) ?
O1 O12 O3 7_554 . . 53.1(2) ?
O1 O12 O11 7_554 . . 96.7(3) ?
O1 O12 O15 7_554 . 6_455 51.5(2) ?
O1 O12 H1o16 7_554 . 7_554 108(2) ?
O1 O12 H2o19 7_554 . 7_554 121.6(19) ?
O1 O12 H1o21 7_554 . 3_645 95(2) ?
O1 O12 H2o17 7_554 . 7_554 83(2) ?
O3 O12 O11 . . . 102.8(3) ?
O3 O12 O15 . . 6_455 98.4(3) ?
O3 O12 H1o16 . . 7_554 161(2) ?
O3 O12 H2o19 . . 7_554 142.1(17) ?
O3 O12 H1o21 . . 3_645 53(2) ?
O3 O12 H2o17 . . 7_554 97.7(16) ?
O11 O12 O15 . . 6_455 61.7(3) ?
O11 O12 H1o16 . . 7_554 82(2) ?
O11 O12 H2o19 . . 7_554 39.7(18) ?
O11 O12 H1o21 . . 3_645 134(2) ?
O11 O12 H2o17 . . 7_554 154.4(16) ?
O15 O12 H1o16 6_455 . 7_554 67(2) ?
O15 O12 H2o19 6_455 . 7_554 71.0(18) ?
O15 O12 H1o21 6_455 . 3_645 146(2) ?
O15 O12 H2o17 6_455 . 7_554 100(2) ?
H1o16 O12 H2o19 7_554 . 7_554 47(2) ?
H1o16 O12 H1o21 7_554 . 3_645 136(3) ?
H1o16 O12 H2o17 7_554 . 7_554 74(3) ?
H2o19 O12 H1o21 7_554 . 3_645 142(3) ?
H2o19 O12 H2o17 7_554 . 7_554 120(2) ?
H1o21 O12 H2o17 3_645 . 7_554 71(3) ?
Ca1 O13 Ca2 6_455 . . 105.0(3) ?
Ca1 O13 P1 6_455 . . 129.6(4) ?
Ca1 O13 O2 6_455 . . 148.8(4) ?
Ca1 O13 O5 6_455 . 4_456 119.8(3) ?
Ca1 O13 O6 6_455 . . 98.0(3) ?
Ca1 O13 O11 6_455 . . 126.0(3) ?
Ca1 O13 O20 6_455 . 6_455 54.6(2) ?
Ca2 O13 P1 . . . 124.5(4) ?
Ca2 O13 O2 . . . 101.1(3) ?
Ca2 O13 O5 . . 4_456 58.4(2) ?
Ca2 O13 O6 . . . 156.6(4) ?
Ca2 O13 O11 . . . 108.4(3) ?
Ca2 O13 O20 . . 6_455 56.9(2) ?
P1 O13 O2 . . . 34.2(3) ?
P1 O13 O5 . . 4_456 95.8(4) ?
P1 O13 O6 . . . 34.5(3) ?
P1 O13 O11 . . . 33.5(3) ?
P1 O13 O20 . . 6_455 149.4(5) ?
O2 O13 O5 . . 4_456 61.7(3) ?
O2 O13 O6 . . . 55.7(3) ?
O2 O13 O11 . . . 58.7(3) ?
O2 O13 O20 . . 6_455 156.2(4) ?
O5 O13 O6 4_456 . . 105.9(4) ?
O5 O13 O11 4_456 . . 113.7(3) ?
O5 O13 O20 4_456 . 6_455 106.5(3) ?
O6 O13 O11 . . . 59.5(3) ?
O6 O13 O20 . . 6_455 145.3(4) ?
O11 O13 O20 . . 6_455 116.3(4) ?
U1 O14 Ca2 . . . 136.7(4) ?
U1 O14 O1 . . 7_554 50.8(2) ?
U1 O14 O3 . . . 49.5(2) ?
U1 O14 O8 . . 4_456 57.9(2) ?
U1 O14 O11 . . . 53.1(2) ?
U1 O14 O20 . . 6_455 145.6(4) ?
U1 O14 H2o16 . . . 164.4(19) ?
U1 O14 H1o22 . . 2_664 127.8(19) ?
U1 O14 H2o20 . . 6_455 139(3) ?
Ca2 O14 O1 . . 7_554 170.6(3) ?
Ca2 O14 O3 . . . 136.0(3) ?
Ca2 O14 O8 . . 4_456 91.4(3) ?
Ca2 O14 O11 . . . 88.2(3) ?
Ca2 O14 O20 . . 6_455 54.2(2) ?
Ca2 O14 H2o16 . . . 38.7(18) ?
Ca2 O14 H1o22 . . 2_664 95.5(19) ?
Ca2 O14 H2o20 . . 6_455 71.0(19) ?
O1 O14 O3 7_554 . . 52.0(2) ?
O1 O14 O8 7_554 . 4_456 98.1(3) ?
O1 O14 O11 7_554 . . 95.7(3) ?
O1 O14 O20 7_554 . 6_455 116.3(3) ?
O1 O14 H2o16 7_554 . . 136.3(18) ?
O1 O14 H1o22 7_554 . 2_664 77.2(18) ?
O1 O14 H2o20 7_554 . 6_455 99.5(19) ?
O3 O14 O8 . . 4_456 53.2(3) ?
O3 O14 O11 . . . 97.9(3) ?
O3 O14 O20 . . 6_455 154.9(4) ?
O3 O14 H2o16 . . . 120.3(18) ?
O3 O14 H1o22 . . 2_664 97(2) ?
O3 O14 H2o20 . . 6_455 139.2(10) ?
O8 O14 O11 4_456 . . 66.4(3) ?
O8 O14 O20 4_456 . 6_455 145.5(4) ?
O8 O14 H2o16 4_456 . . 106.9(19) ?
O8 O14 H1o22 4_456 . 2_664 139.3(16) ?
O8 O14 H2o20 4_456 . 6_455 162(2) ?
O11 O14 O20 . . 6_455 105.8(3) ?
O11 O14 H2o16 . . . 126.9(18) ?
O11 O14 H1o22 . . 2_664 153.7(12) ?
O11 O14 H2o20 . . 6_455 115.4(17) ?
O20 O14 H2o16 6_455 . . 49.1(18) ?
O20 O14 H1o22 6_455 . 2_664 58(2) ?
O20 O14 H2o20 6_455 . 6_455 17.8(13) ?
H2o16 O14 H1o22 . . 2_664 60(2) ?
H2o16 O14 H2o20 . . 6_455 57(3) ?
H1o22 O14 H2o20 2_664 . 6_455 43(2) ?
U1 O15 U3 6_555 . 4_556 105.1(3) ?
U1 O15 P2 6_555 . . 141.6(5) ?
U1 O15 O1 6_555 . 4_556 53.1(2) ?
U1 O15 O8 6_555 . . 166.9(4) ?
U1 O15 O9 6_555 . . 126.4(4) ?
U1 O15 O10 6_555 . 4_556 98.1(3) ?
U1 O15 O11 6_555 . 6_555 49.5(2) ?
U1 O15 O12 6_555 . 6_555 36.53(18) ?
U1 O15 O18 6_555 . . 112.7(4) ?
U3 O15 P2 4_556 . . 107.1(4) ?
U3 O15 O1 4_556 . 4_556 52.8(2) ?
U3 O15 O8 4_556 . . 69.6(3) ?
U3 O15 O9 4_556 . . 127.4(4) ?
U3 O15 O10 4_556 . 4_556 38.06(19) ?
U3 O15 O11 4_556 . 6_555 154.0(4) ?
U3 O15 O12 4_556 . 6_555 99.7(3) ?
U3 O15 O18 4_556 . . 112.2(4) ?
P2 O15 O1 . . 4_556 146.2(5) ?
P2 O15 O8 . . . 38.5(3) ?
P2 O15 O9 . . . 34.9(3) ?
P2 O15 O10 . . 4_556 120.2(5) ?
P2 O15 O11 . . 6_555 98.5(4) ?
P2 O15 O12 . . 6_555 149.0(5) ?
P2 O15 O18 . . . 34.2(3) ?
O1 O15 O8 4_556 . . 118.7(4) ?
O1 O15 O9 4_556 . . 178.8(4) ?
O1 O15 O10 4_556 . 4_556 63.5(3) ?
O1 O15 O11 4_556 . 6_555 102.6(3) ?
O1 O15 O12 4_556 . 6_555 64.1(3) ?
O1 O15 O18 4_556 . . 121.2(4) ?
O8 O15 O9 . . . 62.0(3) ?
O8 O15 O10 . . 4_556 84.9(4) ?
O8 O15 O11 . . 6_555 136.4(4) ?
O8 O15 O12 . . 6_555 154.1(4) ?
O8 O15 O18 . . . 60.9(3) ?
O9 O15 O10 . . 4_556 115.9(4) ?
O9 O15 O11 . . 6_555 77.1(3) ?
O9 O15 O12 . . 6_555 114.8(4) ?
O9 O15 O18 . . . 59.9(3) ?
O10 O15 O11 4_556 . 6_555 128.9(3) ?
O10 O15 O12 4_556 . 6_555 73.5(3) ?
O10 O15 O18 4_556 . . 143.8(4) ?
O11 O15 O12 6_555 . 6_555 57.4(3) ?
O11 O15 O18 6_555 . . 86.6(3) ?
O12 O15 O18 6_555 . . 142.5(4) ?
Ca2 O16 O10 . . . 121.1(4) ?
Ca2 O16 O19 . . . 55.0(3) ?
Ca2 O16 O23 . . 2_664 126.3(5) ?
Ca2 O16 H1o16 . . . 81(5) ?
Ca2 O16 H2o16 . . . 44(6) ?
Ca2 O16 H1o20 . . 6_455 60.5(17) ?
Ca2 O16 H1o23 . . 2_664 142.6(15) ?
O10 O16 O19 . . . 130.6(4) ?
O10 O16 O23 . . 2_664 81.5(4) ?
O10 O16 H1o16 . . . 110(6) ?
O10 O16 H2o16 . . . 137(6) ?
O10 O16 H1o20 . . 6_455 127.1(17) ?
O10 O16 H1o23 . . 2_664 80(2) ?
O19 O16 O23 . . 2_664 144.9(5) ?
O19 O16 H1o16 . . . 28(5) ?
O19 O16 H2o16 . . . 79(5) ?
O19 O16 H1o20 . . 6_455 95.4(17) ?
O19 O16 H1o23 . . 2_664 136.4(18) ?
O23 O16 H1o16 2_664 . . 141(6) ?
O23 O16 H2o16 2_664 . . 85(6) ?
O23 O16 H1o20 2_664 . 6_455 67.2(17) ?
O23 O16 H1o23 2_664 . 2_664 19.0(8) ?
H1o16 O16 H2o16 . . . 106(7) ?
H1o16 O16 H1o20 . . 6_455 121(6) ?
H1o16 O16 H1o23 . . 2_664 123(6) ?
H2o16 O16 H1o20 . . 6_455 18(6) ?
H2o16 O16 H1o23 . . 2_664 99(6) ?
H1o20 O16 H1o23 6_455 . 2_664 82(2) ?
Ca1 O17 O4 . . 8_655 55.2(2) ?
Ca1 O17 O7 . . . 59.9(3) ?
Ca1 O17 O10 . . . 110.8(4) ?
Ca1 O17 O19 . . 5_666 129.8(4) ?
Ca1 O17 O23 . . 2_664 134.8(4) ?
Ca1 O17 H1o19 . . 5_666 124(2) ?
Ca1 O17 H1o17 . . . 124(5) ?
Ca1 O17 H2o17 . . . 130(5) ?
Ca1 O17 H1o23 . . 2_664 135(3) ?
O4 O17 O7 8_655 . . 106.9(4) ?
O4 O17 O10 8_655 . . 147.3(4) ?
O4 O17 O19 8_655 . 5_666 98.7(3) ?
O4 O17 O23 8_655 . 2_664 90.5(3) ?
O4 O17 H1o19 8_655 . 5_666 96(2) ?
O4 O17 H1o17 8_655 . . 92(6) ?
O4 O17 H2o17 8_655 . . 139(6) ?
O4 O17 H1o23 8_655 . 2_664 83(3) ?
O7 O17 O10 . . . 83.7(3) ?
O7 O17 O19 . . 5_666 98.2(4) ?
O7 O17 O23 . . 2_664 162.6(4) ?
O7 O17 H1o19 . . 5_666 94(3) ?
O7 O17 H1o17 . . . 154(6) ?
O7 O17 H2o17 . . . 72(5) ?
O7 O17 H1o23 . . 2_664 162(3) ?
O10 O17 O19 . . 5_666 110.5(4) ?
O10 O17 O23 . . 2_664 81.6(3) ?
O10 O17 H1o19 . . 5_666 114(2) ?
O10 O17 H1o17 . . . 71(6) ?
O10 O17 H2o17 . . . 73(6) ?
O10 O17 H1o23 . . 2_664 96(3) ?
O19 O17 O23 5_666 . 2_664 78.4(3) ?
O19 O17 H1o19 5_666 . 5_666 6(2) ?
O19 O17 H1o17 5_666 . . 96(5) ?
O19 O17 H2o17 5_666 . . 44(7) ?
O19 O17 H1o23 5_666 . 2_664 65(2) ?
O23 O17 H1o19 2_664 . 5_666 84(3) ?
O23 O17 H1o17 2_664 . . 18(5) ?
O23 O17 H2o17 2_664 . . 95(5) ?
O23 O17 H1o23 2_664 . 2_664 17(2) ?
H1o19 O17 H1o17 5_666 . . 102(6) ?
H1o19 O17 H2o17 5_666 . . 45(7) ?
H1o19 O17 H1o23 5_666 . 2_664 70(3) ?
H1o17 O17 H2o17 . . . 105(7) ?
H1o17 O17 H1o23 . . 2_664 35(6) ?
H2o17 O17 H1o23 . . 2_664 91(6) ?
Ca1 O18 P2 . . . 152.0(5) ?
Ca1 O18 O8 . . . 163.1(4) ?
Ca1 O18 O9 . . . 118.9(4) ?
Ca1 O18 O15 . . . 138.3(4) ?
Ca1 O18 O20 . . 5_766 103.4(3) ?
Ca1 O18 O22 . . . 51.8(3) ?
Ca1 O18 H1o20 . . 5_766 117.1(17) ?
Ca1 O18 H2o20 . . 5_766 86.2(17) ?
P2 O18 O8 . . . 35.5(3) ?
P2 O18 O9 . . . 35.0(3) ?
P2 O18 O15 . . . 35.7(3) ?
P2 O18 O20 . . 5_766 103.6(4) ?
P2 O18 O22 . . . 140.2(5) ?
P2 O18 H1o20 . . 5_766 88.0(17) ?
P2 O18 H2o20 . . 5_766 119.5(19) ?
O8 O18 O9 . . . 61.4(3) ?
O8 O18 O15 . . . 58.1(3) ?
O8 O18 O20 . . 5_766 69.1(3) ?
O8 O18 O22 . . . 112.6(4) ?
O8 O18 H1o20 . . 5_766 52.6(17) ?
O8 O18 H2o20 . . 5_766 84.1(19) ?
O9 O18 O15 . . . 61.0(3) ?
O9 O18 O20 . . 5_766 127.6(4) ?
O9 O18 O22 . . . 122.4(4) ?
O9 O18 H1o20 . . 5_766 109.2(17) ?
O9 O18 H2o20 . . 5_766 135(2) ?
O15 O18 O20 . . 5_766 106.2(4) ?
O15 O18 O22 . . . 168.4(4) ?
O15 O18 H1o20 . . 5_766 99.2(18) ?
O15 O18 H2o20 . . 5_766 124.5(11) ?
O20 O18 O22 5_766 . . 62.7(3) ?
O20 O18 H1o20 5_766 . 5_766 18.4(17) ?
O20 O18 H2o20 5_766 . 5_766 18.5(12) ?
O22 O18 H1o20 . . 5_766 69.3(18) ?
O22 O18 H2o20 . . 5_766 44.6(10) ?
H1o20 O18 H2o20 5_766 . 5_766 32(3) ?
Ca2 O19 O11 . . 7_555 119.4(3) ?
Ca2 O19 O16 . . . 55.4(3) ?
Ca2 O19 O17 . . 5_666 132.7(4) ?
Ca2 O19 H1o16 . . . 67(2) ?
Ca2 O19 H2o16 . . . 42(2) ?
Ca2 O19 H1o19 . . . 121(6) ?
Ca2 O19 H2o19 . . . 129(5) ?
Ca2 O19 H2o21 . . . 61.9(19) ?
Ca2 O19 H2o17 . . 5_666 127(2) ?
Ca2 O19 H1o23 . . 6_456 168(2) ?
O11 O19 O16 7_555 . . 103.7(4) ?
O11 O19 O17 7_555 . 5_666 98.7(3) ?
O11 O19 H1o16 7_555 . . 93(3) ?
O11 O19 H2o16 7_555 . . 122(2) ?
O11 O19 H1o19 7_555 . . 106(6) ?
O11 O19 H2o19 7_555 . . 17(6) ?
O11 O19 H2o21 7_555 . . 145(2) ?
O11 O19 H2o17 7_555 . 5_666 111(2) ?
O11 O19 H1o23 7_555 . 6_456 58(2) ?
O16 O19 O17 . . 5_666 143.7(4) ?
O16 O19 H1o16 . . . 13(2) ?
O16 O19 H2o16 . . . 19.8(19) ?
O16 O19 H1o19 . . . 145(6) ?
O16 O19 H2o19 . . . 98(6) ?
O16 O19 H2o21 . . . 103.5(18) ?
O16 O19 H2o17 . . 5_666 128(2) ?
O16 O19 H1o23 . . 6_456 136(2) ?
O17 O19 H1o16 5_666 . . 142(3) ?
O17 O19 H2o16 5_666 . . 135(2) ?
O17 O19 H1o19 5_666 . . 12(5) ?
O17 O19 H2o19 5_666 . . 96(5) ?
O17 O19 H2o21 5_666 . . 70.8(19) ?
O17 O19 H2o17 5_666 . 5_666 16(2) ?
O17 O19 H1o23 5_666 . 6_456 43(2) ?
H1o16 O19 H2o16 . . . 32(3) ?
H1o16 O19 H1o19 . . . 147(6) ?
H1o16 O19 H2o19 . . . 85(7) ?
H1o16 O19 H2o21 . . . 116(3) ?
H1o16 O19 H2o17 . . 5_666 127(4) ?
H1o16 O19 H1o23 . . 6_456 124(3) ?
H2o16 O19 H1o19 . . . 131(6) ?
H2o16 O19 H2o19 . . . 117(6) ?
H2o16 O19 H2o21 . . . 84(3) ?
H2o16 O19 H2o17 . . 5_666 120(3) ?
H2o16 O19 H1o23 . . 6_456 150(3) ?
H1o19 O19 H2o19 . . . 105(8) ?
H1o19 O19 H2o21 . . . 59(6) ?
H1o19 O19 H2o17 . . 5_666 21(6) ?
H1o19 O19 H1o23 . . 6_456 54(6) ?
H2o19 O19 H2o21 . . . 158(6) ?
H2o19 O19 H2o17 . . 5_666 104(6) ?
H2o19 O19 H1o23 . . 6_456 52(6) ?
H2o21 O19 H2o17 . . 5_666 67(3) ?
H2o21 O19 H1o23 . . 6_456 113(3) ?
H2o17 O19 H1o23 5_666 . 6_456 53(3) ?
Ca1 O20 Ca2 . . 6_555 96.6(3) ?
Ca1 O20 O4 . . 8_655 53.7(2) ?
Ca1 O20 O13 . . 6_555 51.6(2) ?
Ca1 O20 O14 . . 6_555 105.0(3) ?
Ca1 O20 O18 . . 5_766 107.3(3) ?
Ca1 O20 O21 . . 6_555 77.6(3) ?
Ca1 O20 H2o16 . . 6_555 140(2) ?
Ca1 O20 H1o22 . . 5_766 143.9(13) ?
Ca1 O20 H1o20 . . . 133(5) ?
Ca1 O20 H2o20 . . . 116(6) ?
Ca2 O20 O4 6_555 . 8_655 107.7(3) ?
Ca2 O20 O13 6_555 . 6_555 50.5(2) ?
Ca2 O20 O14 6_555 . 6_555 60.6(2) ?
Ca2 O20 O18 6_555 . 5_766 154.2(4) ?
Ca2 O20 O21 6_555 . 6_555 50.2(2) ?
Ca2 O20 H2o16 6_555 . 6_555 44(2) ?
Ca2 O20 H1o22 6_555 . 5_766 102.2(16) ?
Ca2 O20 H1o20 6_555 . . 89(5) ?
Ca2 O20 H2o20 6_555 . . 109(6) ?
O4 O20 O13 8_655 . 6_555 93.1(3) ?
O4 O20 O14 8_655 . 6_555 156.3(4) ?
O4 O20 O18 8_655 . 5_766 80.0(3) ?
O4 O20 O21 8_655 . 6_555 58.9(3) ?
O4 O20 H2o16 8_655 . 6_555 122(2) ?
O4 O20 H1o22 8_655 . 5_766 142(2) ?
O4 O20 H1o20 8_655 . . 80(5) ?
O4 O20 H2o20 8_655 . . 143(6) ?
O13 O20 O14 6_555 . 6_555 63.4(3) ?
O13 O20 O18 6_555 . 5_766 155.3(4) ?
O13 O20 O21 6_555 . 6_555 67.8(3) ?
O13 O20 H2o16 6_555 . 6_555 93(2) ?
O13 O20 H1o22 6_555 . 5_766 124(2) ?
O13 O20 H1o20 6_555 . . 135(5) ?
O13 O20 H2o20 6_555 . . 106(5) ?
O14 O20 O18 6_555 . 5_766 120.0(4) ?
O14 O20 O21 6_555 . 6_555 110.3(4) ?
O14 O20 H2o16 6_555 . 6_555 66(3) ?
O14 O20 H1o22 6_555 . 5_766 61(2) ?
O14 O20 H1o20 6_555 . . 118(5) ?
O14 O20 H2o20 6_555 . . 51(6) ?
O18 O20 O21 5_766 . 6_555 125.2(4) ?
O18 O20 H2o16 5_766 . 6_555 111(2) ?
O18 O20 H1o22 5_766 . 5_766 64(2) ?
O18 O20 H1o20 5_766 . . 68(5) ?
O18 O20 H2o20 5_766 . . 70(6) ?
O21 O20 H2o16 6_555 . 6_555 71(2) ?
O21 O20 H1o22 6_555 . 5_766 137.4(10) ?
O21 O20 H1o20 6_555 . . 71(5) ?
O21 O20 H2o20 6_555 . . 158(6) ?
H2o16 O20 H1o22 6_555 . 5_766 68(2) ?
H2o16 O20 H1o20 6_555 . . 56(6) ?
H2o16 O20 H2o20 6_555 . . 89(7) ?
H1o22 O20 H1o20 5_766 . . 78(6) ?
H1o22 O20 H2o20 5_766 . . 28(6) ?
H1o20 O20 H2o20 . . . 106(8) ?
Ca2 O21 O4 . . 3_655 114.6(4) ?
Ca2 O21 O5 . . 4_456 59.9(3) ?
Ca2 O21 O20 . . 6_455 55.9(3) ?
Ca2 O21 H1o19 . . . 68.2(17) ?
Ca2 O21 H1o21 . . . 107(6) ?
Ca2 O21 H2o21 . . . 104(6) ?
Ca2 O21 H1o17 . . 6_455 113.3(18) ?
Ca2 O21 H1o20 . . 6_455 62.5(17) ?
O4 O21 O5 3_655 . 4_456 135.7(4) ?
O4 O21 O20 3_655 . 6_455 60.3(3) ?
O4 O21 H1o19 3_655 . . 159.4(17) ?
O4 O21 H1o21 3_655 . . 85(6) ?
O4 O21 H2o21 3_655 . . 135(6) ?
O4 O21 H1o17 3_655 . 6_455 64.3(15) ?
O4 O21 H1o20 3_655 . 6_455 61.9(17) ?
O5 O21 O20 4_456 . 6_455 107.7(4) ?
O5 O21 H1o19 4_456 . . 64.3(18) ?
O5 O21 H1o21 4_456 . . 139(6) ?
O5 O21 H2o21 4_456 . . 51(7) ?
O5 O21 H1o17 4_456 . 6_455 77.8(18) ?
O5 O21 H1o20 4_456 . 6_455 120.6(17) ?
O20 O21 H1o19 6_455 . . 113.9(15) ?
O20 O21 H1o21 6_455 . . 90(6) ?
O20 O21 H2o21 6_455 . . 159(7) ?
O20 O21 H1o17 6_455 . 6_455 99.7(14) ?
O20 O21 H1o20 6_455 . 6_455 18.4(17) ?
H1o19 O21 H1o21 . . . 75(6) ?
H1o19 O21 H2o21 . . . 58(6) ?
H1o19 O21 H1o17 . . 6_455 135(2) ?
H1o19 O21 H1o20 . . 6_455 106(2) ?
H1o21 O21 H2o21 . . . 105(9) ?
H1o21 O21 H1o17 . . 6_455 136(6) ?
H1o21 O21 H1o20 . . 6_455 72(6) ?
H2o21 O21 H1o17 . . 6_455 80(6) ?
H2o21 O21 H1o20 . . 6_455 163(6) ?
H1o17 O21 H1o20 6_455 . 6_455 114(2) ?
Ca1 O22 O4 . . 8_655 56.2(2) ?
Ca1 O22 O18 . . . 49.0(2) ?
Ca1 O22 O23 . . . 112.9(4) ?
Ca1 O22 H2o21 . . 5_666 95(2) ?
Ca1 O22 H1o22 . . . 132(7) ?
Ca1 O22 H2o22 . . . 113(6) ?
Ca1 O22 H2o20 . . 5_766 100(3) ?
Ca1 O22 H2o23 . . . 93.6(18) ?
O4 O22 O18 8_655 . . 98.7(3) ?
O4 O22 O23 8_655 . . 165.6(5) ?
O4 O22 H2o21 8_655 . 5_666 106.0(19) ?
O4 O22 H1o22 8_655 . . 168(7) ?
O4 O22 H2o22 8_655 . . 76(6) ?
O4 O22 H2o20 8_655 . 5_766 107(3) ?
O4 O22 H2o23 8_655 . . 146(2) ?
O18 O22 O23 . . . 76.6(3) ?
O18 O22 H2o21 . . 5_666 107(2) ?
O18 O22 H1o22 . . . 85(6) ?
O18 O22 H2o22 . . . 156(5) ?
O18 O22 H2o20 . . 5_766 64(3) ?
O18 O22 H2o23 . . . 65(2) ?
O23 O22 H2o21 . . 5_666 63(2) ?
O23 O22 H1o22 . . . 27(7) ?
O23 O22 H2o22 . . . 103(6) ?
O23 O22 H2o20 . . 5_766 84(3) ?
O23 O22 H2o23 . . . 20.2(19) ?
H2o21 O22 H1o22 5_666 . . 84(6) ?
H2o21 O22 H2o22 5_666 . . 54(6) ?
H2o21 O22 H2o20 5_666 . 5_766 147(3) ?
H2o21 O22 H2o23 5_666 . . 57(3) ?
H1o22 O22 H2o22 . . . 105(8) ?
H1o22 O22 H2o20 . . 5_766 65(7) ?
H1o22 O22 H2o23 . . . 46(7) ?
H2o22 O22 H2o20 . . 5_766 140(6) ?
H2o22 O22 H2o23 . . . 107(6) ?
H2o20 O22 H2o23 5_766 . . 93(4) ?
O2 O23 O16 4_556 . 2_665 142.1(4) ?
O2 O23 O17 4_556 . 2_665 93.9(4) ?
O2 O23 O22 4_556 . . 122.0(4) ?
O2 O23 H2o16 4_556 . 2_665 139(2) ?
O2 O23 H2o21 4_556 . 5_666 85(2) ?
O2 O23 H1o22 4_556 . . 134(3) ?
O2 O23 H1o17 4_556 . 2_665 99(3) ?
O2 O23 H2o17 4_556 . 2_665 101(2) ?
O2 O23 H1o23 4_556 . . 63(6) ?
O2 O23 H2o23 4_556 . . 44(5) ?
O16 O23 O17 2_665 . 2_665 79.5(4) ?
O16 O23 O22 2_665 . . 92.6(4) ?
O16 O23 H2o16 2_665 . 2_665 19.4(19) ?
O16 O23 H2o21 2_665 . 5_666 129(2) ?
O16 O23 H1o22 2_665 . . 80(3) ?
O16 O23 H1o17 2_665 . 2_665 81(3) ?
O16 O23 H2o17 2_665 . 2_665 63.4(14) ?
O16 O23 H1o23 2_665 . . 90(6) ?
O16 O23 H2o23 2_665 . . 159(7) ?
O17 O23 O22 2_665 . . 120.1(4) ?
O17 O23 H2o16 2_665 . 2_665 98.9(18) ?
O17 O23 H2o21 2_665 . 5_666 78.6(19) ?
O17 O23 H1o22 2_665 . . 117(3) ?
O17 O23 H1o17 2_665 . 2_665 9(2) ?
O17 O23 H2o17 2_665 . 2_665 18.2(11) ?
O17 O23 H1o23 2_665 . . 40(6) ?
O17 O23 H2o23 2_665 . . 121(7) ?
O22 O23 H2o16 . . 2_665 84.1(18) ?
O22 O23 H2o21 . . 5_666 60.8(19) ?
O22 O23 H1o22 . . . 13(3) ?
O22 O23 H1o17 . . 2_665 111(2) ?
O22 O23 H2o17 . . 2_665 126(2) ?
O22 O23 H1o23 . . . 159(7) ?
O22 O23 H2o23 . . . 78(5) ?
H2o16 O23 H2o21 2_665 . 5_666 135(3) ?
H2o16 O23 H1o22 2_665 . . 72(3) ?
H2o16 O23 H1o17 2_665 . 2_665 100(3) ?
H2o16 O23 H2o17 2_665 . 2_665 82(2) ?
H2o16 O23 H1o23 2_665 . . 104(7) ?
H2o16 O23 H2o23 2_665 . . 140(7) ?
H2o21 O23 H1o22 5_666 . . 70(4) ?
H2o21 O23 H1o17 5_666 . 2_665 71(3) ?
H2o21 O23 H2o17 5_666 . 2_665 96(2) ?
H2o21 O23 H1o23 5_666 . . 101(7) ?
H2o21 O23 H2o23 5_666 . . 63(7) ?
H1o22 O23 H1o17 . . 2_665 109(4) ?
H1o22 O23 H2o17 . . 2_665 119(4) ?
H1o22 O23 H1o23 . . . 158(7) ?
H1o22 O23 H2o23 . . . 90(6) ?
H1o17 O23 H2o17 2_665 . 2_665 24(2) ?
H1o17 O23 H1o23 2_665 . . 49(7) ?
H1o17 O23 H2o23 2_665 . . 120(7) ?
H2o17 O23 H1o23 2_665 . . 39(6) ?
H2o17 O23 H2o23 2_665 . . 137(6) ?
H1o23 O23 H2o23 . . . 105(8) ?
Ca2 H1o16 O12 . . 7_555 147(5) ?
Ca2 H1o16 O16 . . . 77(5) ?
Ca2 H1o16 O19 . . . 65(2) ?
Ca2 H1o16 H2o16 . . . 49(4) ?
Ca2 H1o16 H1o19 . . . 69(3) ?
Ca2 H1o16 H2o19 . . . 85(4) ?
O12 H1o16 O16 7_555 . . 122(7) ?
O12 H1o16 O19 7_555 . . 99(3) ?
O12 H1o16 H2o16 7_555 . . 158(6) ?
O12 H1o16 H1o19 7_555 . . 100(3) ?
O12 H1o16 H2o19 7_555 . . 73(3) ?
O16 H1o16 O19 . . . 139(7) ?
O16 H1o16 H2o16 . . . 37(4) ?
O16 H1o16 H1o19 . . . 138(7) ?
O16 H1o16 H2o19 . . . 161(8) ?
O19 H1o16 H2o16 . . . 103(6) ?
O19 H1o16 H1o19 . . . 10(2) ?
O19 H1o16 H2o19 . . . 26(3) ?
H2o16 H1o16 H1o19 . . . 101(6) ?
H2o16 H1o16 H2o19 . . . 128(6) ?
H1o19 H1o16 H2o19 . . . 32(3) ?
Ca2 H2o16 O14 . . . 67(3) ?
Ca2 H2o16 O16 . . . 115(8) ?
Ca2 H2o16 O19 . . . 60(2) ?
Ca2 H2o16 O20 . . 6_455 73(3) ?
Ca2 H2o16 O23 . . 2_664 159(4) ?
Ca2 H2o16 H1o16 . . . 93(6) ?
Ca2 H2o16 H1o22 . . 2_664 120(4) ?
Ca2 H2o16 H1o20 . . 6_455 88(4) ?
Ca2 H2o16 H2o20 . . 6_455 84(3) ?
O14 H2o16 O16 . . . 92(7) ?
O14 H2o16 O19 . . . 116(4) ?
O14 H2o16 O20 . . 6_455 65(2) ?
O14 H2o16 O23 . . 2_664 95(3) ?
O14 H2o16 H1o16 . . . 111(7) ?
O14 H2o16 H1o22 . . 2_664 59(3) ?
O14 H2o16 H1o20 . . 6_455 86(4) ?
O14 H2o16 H2o20 . . 6_455 52(3) ?
O16 H2o16 O19 . . . 82(5) ?
O16 H2o16 O20 . . 6_455 151(7) ?
O16 H2o16 O23 . . 2_664 76(5) ?
O16 H2o16 H1o16 . . . 37(5) ?
O16 H2o16 H1o22 . . 2_664 92(6) ?
O16 H2o16 H1o20 . . 6_455 154(8) ?
O16 H2o16 H2o20 . . 6_455 130(7) ?
O19 H2o16 O20 . . 6_455 123(3) ?
O19 H2o16 O23 . . 2_664 142(3) ?
O19 H2o16 H1o16 . . . 45(4) ?
O19 H2o16 H1o22 . . 2_664 172(5) ?
O19 H2o16 H1o20 . . 6_455 123(5) ?
O19 H2o16 H2o20 . . 6_455 142(4) ?
O20 H2o16 O23 6_455 . 2_664 89(3) ?
O20 H2o16 H1o16 6_455 . . 166(7) ?
O20 H2o16 H1o22 6_455 . 2_664 62(2) ?
O20 H2o16 H1o20 6_455 . 6_455 23(2) ?
O20 H2o16 H2o20 6_455 . 6_455 21.7(14) ?
O23 H2o16 H1o16 2_664 . . 105(5) ?
O23 H2o16 H1o22 2_664 . 2_664 39(2) ?
O23 H2o16 H1o20 2_664 . 6_455 78(4) ?
O23 H2o16 H2o20 2_664 . 6_455 75(3) ?
H1o16 H2o16 H1o22 . . 2_664 129(6) ?
H1o16 H2o16 H1o20 . . 6_455 161(8) ?
H1o16 H2o16 H2o20 . . 6_455 162(8) ?
H1o22 H2o16 H1o20 2_664 . 6_455 65(4) ?
H1o22 H2o16 H2o20 2_664 . 6_455 42(2) ?
H1o20 H2o16 H2o20 6_455 . 6_455 36(3) ?
O17 H1o19 O19 5_666 . . 162(8) ?
O17 H1o19 O21 5_666 . . 107(3) ?
O17 H1o19 H1o16 5_666 . . 147(5) ?
O17 H1o19 H2o19 5_666 . . 128(6) ?
O17 H1o19 H1o21 5_666 . . 100(4) ?
O17 H1o19 H2o21 5_666 . . 95(4) ?
O17 H1o19 H1o17 5_666 . 5_666 23(2) ?
O17 H1o19 H2o17 5_666 . 5_666 26(3) ?
O17 H1o19 H1o23 5_666 . 6_456 57(4) ?
O19 H1o19 O21 . . . 88(6) ?
O19 H1o19 H1o16 . . . 22(4) ?
O19 H1o19 H2o19 . . . 37(4) ?
O19 H1o19 H1o21 . . . 91(6) ?
O19 H1o19 H2o21 . . . 102(7) ?
O19 H1o19 H1o17 . . 5_666 140(7) ?
O19 H1o19 H2o17 . . 5_666 146(8) ?
O19 H1o19 H1o23 . . 6_456 107(7) ?
O21 H1o19 H1o16 . . . 84(3) ?
O21 H1o19 H2o19 . . . 125(5) ?
O21 H1o19 H1o21 . . . 18.8(19) ?
O21 H1o19 H2o21 . . . 18(2) ?
O21 H1o19 H1o17 . . 5_666 129(4) ?
O21 H1o19 H2o17 . . 5_666 95(5) ?
O21 H1o19 H1o23 . . 6_456 164(5) ?
H1o16 H1o19 H2o19 . . . 48(4) ?
H1o16 H1o19 H1o21 . . . 81(4) ?
H1o16 H1o19 H2o21 . . . 102(4) ?
H1o16 H1o19 H1o17 . . 5_666 132(4) ?
H1o16 H1o19 H2o17 . . 5_666 125(5) ?
H1o16 H1o19 H1o23 . . 6_456 109(4) ?
H2o19 H1o19 H1o21 . . . 128(6) ?
H2o19 H1o19 H2o21 . . . 137(6) ?
H2o19 H1o19 H1o17 . . 5_666 105(6) ?
H2o19 H1o19 H2o17 . . 5_666 131(7) ?
H2o19 H1o19 H1o23 . . 6_456 71(5) ?
H1o21 H1o19 H2o21 . . . 32(3) ?
H1o21 H1o19 H1o17 . . 5_666 119(4) ?
H1o21 H1o19 H2o17 . . 5_666 82(5) ?
H1o21 H1o19 H1o23 . . 6_456 151(5) ?
H2o21 H1o19 H1o17 . . 5_666 117(4) ?
H2o21 H1o19 H2o17 . . 5_666 90(5) ?
H2o21 H1o19 H1o23 . . 6_456 149(5) ?
H1o17 H1o19 H2o17 5_666 . 5_666 37(5) ?
H1o17 H1o19 H1o23 5_666 . 6_456 35(3) ?
H2o17 H1o19 H1o23 5_666 . 6_456 70(5) ?
P1 H2o19 O6 7_555 . 7_555 30.3(10) ?
P1 H2o19 O11 7_555 . 7_555 27.8(15) ?
P1 H2o19 O12 7_555 . 7_555 100(3) ?
P1 H2o19 O19 7_555 . . 130(7) ?
P1 H2o19 H1o16 7_555 . . 141(5) ?
P1 H2o19 H1o19 7_555 . . 112(6) ?
P1 H2o19 H2o17 7_555 . 5_666 113(4) ?
P1 H2o19 H1o23 7_555 . 6_456 72(3) ?
O6 H2o19 O11 7_555 . 7_555 57(2) ?
O6 H2o19 O12 7_555 . 7_555 127(3) ?
O6 H2o19 O19 7_555 . . 99(7) ?
O6 H2o19 H1o16 7_555 . . 137(4) ?
O6 H2o19 H1o19 7_555 . . 88(5) ?
O6 H2o19 H2o17 7_555 . 5_666 100(4) ?
O6 H2o19 H1o23 7_555 . 6_456 81(4) ?
O11 H2o19 O12 7_555 . 7_555 72(3) ?
O11 H2o19 O19 7_555 . . 155(8) ?
O11 H2o19 H1o16 7_555 . . 121(6) ?
O11 H2o19 H1o19 7_555 . . 137(7) ?
O11 H2o19 H2o17 7_555 . 5_666 131(4) ?
O11 H2o19 H1o23 7_555 . 6_456 78(3) ?
O12 H2o19 O19 7_555 . . 126(7) ?
O12 H2o19 H1o16 7_555 . . 60(3) ?
O12 H2o19 H1o19 7_555 . . 144(6) ?
O12 H2o19 H2o17 7_555 . 5_666 126(4) ?
O12 H2o19 H1o23 7_555 . 6_456 104(4) ?
O19 H2o19 H1o16 . . . 68(5) ?
O19 H2o19 H1o19 . . . 37(5) ?
O19 H2o19 H2o17 . . 5_666 56(5) ?
O19 H2o19 H1o23 . . 6_456 109(7) ?
H1o16 H2o19 H1o19 . . . 101(6) ?
H1o16 H2o19 H2o17 . . 5_666 105(5) ?
H1o16 H2o19 H1o23 . . 6_456 142(6) ?
H1o19 H2o19 H2o17 . . 5_666 24(4) ?
H1o19 H2o19 H1o23 . . 6_456 72(5) ?
H2o17 H2o19 H1o23 5_666 . 6_456 54(3) ?
Ca2 H1o21 O3 . . 3_655 156(4) ?
Ca2 H1o21 O4 . . 3_655 101(3) ?
Ca2 H1o21 O7 . . 5_666 136(3) ?
Ca2 H1o21 O12 . . 3_655 101(3) ?
Ca2 H1o21 O21 . . . 54(5) ?
Ca2 H1o21 H1o19 . . . 64(3) ?
Ca2 H1o21 H2o21 . . . 73(5) ?
Ca2 H1o21 H1o20 . . 6_455 59(3) ?
O3 H1o21 O4 3_655 . 3_655 65(2) ?
O3 H1o21 O7 3_655 . 5_666 68(2) ?
O3 H1o21 O12 3_655 . 3_655 74(3) ?
O3 H1o21 O21 3_655 . . 133(8) ?
O3 H1o21 H1o19 3_655 . . 133(4) ?
O3 H1o21 H2o21 3_655 . . 128(7) ?
O3 H1o21 H1o20 3_655 . 6_455 97(4) ?
O4 H1o21 O7 3_655 . 5_666 109(3) ?
O4 H1o21 O12 3_655 . 3_655 123(4) ?
O4 H1o21 O21 3_655 . . 77(6) ?
O4 H1o21 H1o19 3_655 . . 162(4) ?
O4 H1o21 H2o21 3_655 . . 104(6) ?
O4 H1o21 H1o20 3_655 . 6_455 63(3) ?
O7 H1o21 O12 5_666 . 3_655 90(3) ?
O7 H1o21 O21 5_666 . . 102(7) ?
O7 H1o21 H1o19 5_666 . . 79(3) ?
O7 H1o21 H2o21 5_666 . . 69(5) ?
O7 H1o21 H1o20 5_666 . 6_455 165(4) ?
O12 H1o21 O21 3_655 . . 153(7) ?
O12 H1o21 H1o19 3_655 . . 72(3) ?
O12 H1o21 H2o21 3_655 . . 133(6) ?
O12 H1o21 H1o20 3_655 . 6_455 85(4) ?
O21 H1o21 H1o19 . . . 86(6) ?
O21 H1o21 H2o21 . . . 37(5) ?
O21 H1o21 H1o20 . . 6_455 89(6) ?
H1o19 H1o21 H2o21 . . . 63(5) ?
H1o19 H1o21 H1o20 . . 6_455 113(4) ?
H2o21 H1o21 H1o20 . . 6_455 124(6) ?
Ca2 H2o21 O5 . . 4_456 61(2) ?
Ca2 H2o21 O7 . . 5_666 147(4) ?
Ca2 H2o21 O19 . . . 50.2(16) ?
Ca2 H2o21 O21 . . . 56(5) ?
Ca2 H2o21 O22 . . 5_666 130(4) ?
Ca2 H2o21 O23 . . 5_666 140(4) ?
Ca2 H2o21 H1o19 . . . 69(3) ?
Ca2 H2o21 H1o21 . . . 76(5) ?
Ca2 H2o21 H1o22 . . 5_666 134(5) ?
Ca2 H2o21 H2o22 . . 5_666 112(5) ?
Ca2 H2o21 H1o17 . . 6_455 103(4) ?
Ca2 H2o21 H2o17 . . 5_666 96(3) ?
Ca2 H2o21 H2o23 . . 5_666 155(4) ?
O5 H2o21 O7 4_456 . 5_666 137(4) ?
O5 H2o21 O19 4_456 . . 71(3) ?
O5 H2o21 O21 4_456 . . 111(8) ?
O5 H2o21 O22 4_456 . 5_666 70(3) ?
O5 H2o21 O23 4_456 . 5_666 99(3) ?
O5 H2o21 H1o19 4_456 . . 77(4) ?
O5 H2o21 H1o21 4_456 . . 137(7) ?
O5 H2o21 H1o22 4_456 . 5_666 74(3) ?
O5 H2o21 H2o22 4_456 . 5_666 52(3) ?
O5 H2o21 H1o17 4_456 . 6_455 86(4) ?
O5 H2o21 H2o17 4_456 . 5_666 102(4) ?
O5 H2o21 H2o23 4_456 . 5_666 115(4) ?
O7 H2o21 O19 5_666 . . 104(3) ?
O7 H2o21 O21 5_666 . . 111(8) ?
O7 H2o21 O22 5_666 . 5_666 71(2) ?
O7 H2o21 O23 5_666 . 5_666 72(2) ?
O7 H2o21 H1o19 5_666 . . 88(4) ?
O7 H2o21 H1o21 5_666 . . 79(6) ?
O7 H2o21 H1o22 5_666 . 5_666 75(3) ?
O7 H2o21 H2o22 5_666 . 5_666 87(4) ?
O7 H2o21 H1o17 5_666 . 6_455 106(4) ?
O7 H2o21 H2o17 5_666 . 5_666 57(3) ?
O7 H2o21 H2o23 5_666 . 5_666 54(3) ?
O19 H2o21 O21 . . . 90(6) ?
O19 H2o21 O22 . . 5_666 106(3) ?
O19 H2o21 O23 . . 5_666 161(4) ?
O19 H2o21 H1o19 . . . 19(2) ?
O19 H2o21 H1o21 . . . 80(5) ?
O19 H2o21 H1o22 . . 5_666 123(4) ?
O19 H2o21 H2o22 . . 5_666 93(4) ?
O19 H2o21 H1o17 . . 6_455 150(4) ?
O19 H2o21 H2o17 . . 5_666 47(2) ?
O19 H2o21 H2o23 . . 5_666 154(4) ?
O21 H2o21 O22 . . 5_666 163(7) ?
O21 H2o21 O23 . . 5_666 109(7) ?
O21 H2o21 H1o19 . . . 104(6) ?
O21 H2o21 H1o21 . . . 37(5) ?
O21 H2o21 H1o22 . . 5_666 145(7) ?
O21 H2o21 H2o22 . . 5_666 160(9) ?
O21 H2o21 H1o17 . . 6_455 81(6) ?
O21 H2o21 H2o17 . . 5_666 111(7) ?
O21 H2o21 H2o23 . . 5_666 109(7) ?
O22 H2o21 O23 5_666 . 5_666 55.7(16) ?
O22 H2o21 H1o19 5_666 . . 92(3) ?
O22 H2o21 H1o21 5_666 . . 150(7) ?
O22 H2o21 H1o22 5_666 . 5_666 18.8(11) ?
O22 H2o21 H2o22 5_666 . 5_666 19(2) ?
O22 H2o21 H1o17 5_666 . 6_455 82(3) ?
O22 H2o21 H2o17 5_666 . 5_666 84(3) ?
O22 H2o21 H2o23 5_666 . 5_666 58(3) ?
O23 H2o21 H1o19 5_666 . . 146(4) ?
O23 H2o21 H1o21 5_666 . . 117(6) ?
O23 H2o21 H1o22 5_666 . 5_666 38.1(19) ?
O23 H2o21 H2o22 5_666 . 5_666 69(3) ?
O23 H2o21 H1o17 5_666 . 6_455 38(2) ?
O23 H2o21 H2o17 5_666 . 5_666 123(4) ?
O23 H2o21 H2o23 5_666 . 5_666 19(2) ?
H1o19 H2o21 H1o21 . . . 85(6) ?
H1o19 H2o21 H1o22 . . 5_666 111(4) ?
H1o19 H2o21 H2o22 . . 5_666 83(4) ?
H1o19 H2o21 H1o17 . . 6_455 163(5) ?
H1o19 H2o21 H2o17 . . 5_666 31(3) ?
H1o19 H2o21 H2o23 . . 5_666 136(5) ?
H1o21 H2o21 H1o22 . . 5_666 149(7) ?
H1o21 H2o21 H2o22 . . 5_666 162(7) ?
H1o21 H2o21 H1o17 . . 6_455 108(6) ?
H1o21 H2o21 H2o17 . . 5_666 78(5) ?
H1o21 H2o21 H2o23 . . 5_666 105(7) ?
H1o22 H2o21 H2o22 5_666 . 5_666 31(3) ?
H1o22 H2o21 H1o17 5_666 . 6_455 64(3) ?
H1o22 H2o21 H2o17 5_666 . 5_666 101(3) ?
H1o22 H2o21 H2o23 5_666 . 5_666 45(3) ?
H2o22 H2o21 H1o17 5_666 . 6_455 87(4) ?
H2o22 H2o21 H2o17 5_666 . 5_666 85(4) ?
H2o22 H2o21 H2o23 5_666 . 5_666 75(4) ?
H1o17 H2o21 H2o17 6_455 . 5_666 161(4) ?
H1o17 H2o21 H2o23 6_455 . 5_666 53(3) ?
H2o17 H2o21 H2o23 5_666 . 5_666 108(4) ?
O14 H1o22 O20 2_665 . 5_766 62(2) ?
O14 H1o22 O22 2_665 . . 95(7) ?
O14 H1o22 O23 2_665 . . 124(3) ?
O14 H1o22 H2o16 2_665 . 2_665 61(3) ?
O14 H1o22 H2o21 2_665 . 5_666 132(5) ?
O14 H1o22 H2o22 2_665 . . 89(6) ?
O14 H1o22 H1o20 2_665 . 5_766 76(3) ?
O14 H1o22 H2o20 2_665 . 5_766 56(4) ?
O14 H1o22 H1o23 2_665 . . 120(3) ?
O14 H1o22 H2o23 2_665 . . 150(4) ?
O20 H1o22 O22 5_766 . . 101(6) ?
O20 H1o22 O23 5_766 . . 103(4) ?
O20 H1o22 H2o16 5_766 . 2_665 50(2) ?
O20 H1o22 H2o21 5_766 . 5_666 166(5) ?
O20 H1o22 H2o22 5_766 . . 130(5) ?
O20 H1o22 H1o20 5_766 . 5_766 19.8(19) ?
O20 H1o22 H2o20 5_766 . 5_766 13(3) ?
O20 H1o22 H1o23 5_766 . . 107(4) ?
O20 H1o22 H2o23 5_766 . . 108(5) ?
O22 H1o22 O23 . . . 141(9) ?
O22 H1o22 H2o16 . . 2_665 148(8) ?
O22 H1o22 H2o21 . . 5_666 77(7) ?
O22 H1o22 H2o22 . . . 38(5) ?
O22 H1o22 H1o20 . . 5_766 116(7) ?
O22 H1o22 H2o20 . . 5_766 90(6) ?
O22 H1o22 H1o23 . . . 143(9) ?
O22 H1o22 H2o23 . . . 115(8) ?
O23 H1o22 H2o16 . . 2_665 69(3) ?
O23 H1o22 H2o21 . . 5_666 71(4) ?
O23 H1o22 H2o22 . . . 127(7) ?
O23 H1o22 H1o20 . . 5_766 83(4) ?
O23 H1o22 H2o20 . . 5_766 116(6) ?
O23 H1o22 H1o23 . . . 7(2) ?
O23 H1o22 H2o23 . . . 26(2) ?
H2o16 H1o22 H2o21 2_665 . 5_666 134(3) ?
H2o16 H1o22 H2o22 2_665 . . 146(7) ?
H2o16 H1o22 H1o20 2_665 . 5_766 42(3) ?
H2o16 H1o22 H2o20 2_665 . 5_766 60(4) ?
H2o16 H1o22 H1o23 2_665 . . 69(3) ?
H2o16 H1o22 H2o23 2_665 . . 91(4) ?
H2o21 H1o22 H2o22 5_666 . . 56(5) ?
H2o21 H1o22 H1o20 5_666 . 5_766 150(5) ?
H2o21 H1o22 H2o20 5_666 . 5_766 165(5) ?
H2o21 H1o22 H1o23 5_666 . . 69(4) ?
H2o21 H1o22 H2o23 5_666 . . 61(5) ?
H2o22 H1o22 H1o20 . . 5_766 149(6) ?
H2o22 H1o22 H2o20 . . 5_766 117(6) ?
H2o22 H1o22 H1o23 . . . 123(6) ?
H2o22 H1o22 H2o23 . . . 115(7) ?
H1o20 H1o22 H2o20 5_766 . 5_766 33(4) ?
H1o20 H1o22 H1o23 5_766 . . 88(4) ?
H1o20 H1o22 H2o23 5_766 . . 89(5) ?
H2o20 H1o22 H1o23 5_766 . . 120(5) ?
H2o20 H1o22 H2o23 5_766 . . 119(7) ?
H1o23 H1o22 H2o23 . . . 32(3) ?
Ca1 H2o22 O1 . . 8_655 115(3) ?
Ca1 H2o22 O4 . . 8_655 52.4(17) ?
Ca1 H2o22 O5 . . 8_655 143(4) ?
Ca1 H2o22 O22 . . . 49(5) ?
Ca1 H2o22 H2o21 . . 5_666 93(4) ?
Ca1 H2o22 H1o22 . . . 83(5) ?
Ca1 H2o22 H2o20 . . 5_766 73(3) ?
O1 H2o22 O4 8_655 . 8_655 65(2) ?
O1 H2o22 O5 8_655 . 8_655 73(3) ?
O1 H2o22 O22 8_655 . . 117(6) ?
O1 H2o22 H2o21 8_655 . 5_666 135(4) ?
O1 H2o22 H1o22 8_655 . . 123(6) ?
O1 H2o22 H2o20 8_655 . 5_766 95(3) ?
O4 H2o22 O5 8_655 . 8_655 114(4) ?
O4 H2o22 O22 8_655 . . 84(6) ?
O4 H2o22 H2o21 8_655 . 5_666 122(4) ?
O4 H2o22 H1o22 8_655 . . 121(5) ?
O4 H2o22 H2o20 8_655 . 5_766 89(3) ?
O5 H2o22 O22 8_655 . . 162(8) ?
O5 H2o22 H2o21 8_655 . 5_666 64(3) ?
O5 H2o22 H1o22 8_655 . . 125(6) ?
O5 H2o22 H2o20 8_655 . 5_766 144(4) ?
O22 H2o22 H2o21 . . 5_666 107(7) ?
O22 H2o22 H1o22 . . . 37(4) ?
O22 H2o22 H2o20 . . 5_766 28(4) ?
H2o21 H2o22 H1o22 5_666 . . 93(6) ?
H2o21 H2o22 H2o20 5_666 . 5_766 127(5) ?
H1o22 H2o22 H2o20 . . 5_766 36(4) ?
Ca1 H1o17 O10 . . . 98(3) ?
Ca1 H1o17 O17 . . . 41(4) ?
Ca1 H1o17 O21 . . 6_555 71(2) ?
Ca1 H1o17 O23 . . 2_664 151(4) ?
Ca1 H1o17 H1o19 . . 5_666 91(2) ?
Ca1 H1o17 H2o21 . . 6_555 88(3) ?
Ca1 H1o17 H2o17 . . . 78(3) ?
Ca1 H1o17 H1o23 . . 2_664 136(6) ?
Ca1 H1o17 H2o23 . . 2_664 132(4) ?
O10 H1o17 O17 . . . 89(6) ?
O10 H1o17 O21 . . 6_555 110(3) ?
O10 H1o17 O23 . . 2_664 106(3) ?
O10 H1o17 H1o19 . . 5_666 107(3) ?
O10 H1o17 H2o21 . . 6_555 101(3) ?
O10 H1o17 H2o17 . . . 75(5) ?
O10 H1o17 H1o23 . . 2_664 126(6) ?
O10 H1o17 H2o23 . . 2_664 119(3) ?
O17 H1o17 O21 . . 6_555 112(6) ?
O17 H1o17 O23 . . 2_664 153(7) ?
O17 H1o17 H1o19 . . 5_666 56(4) ?
O17 H1o17 H2o21 . . 6_555 129(7) ?
O17 H1o17 H2o17 . . . 37(3) ?
O17 H1o17 H1o23 . . 2_664 124(7) ?
O17 H1o17 H2o23 . . 2_664 150(8) ?
O21 H1o17 O23 6_555 . 2_664 85(2) ?
O21 H1o17 H1o19 6_555 . 5_666 141(4) ?
O21 H1o17 H2o21 6_555 . 6_555 18.6(18) ?
O21 H1o17 H2o17 6_555 . . 149(5) ?
O21 H1o17 H1o23 6_555 . 2_664 96(5) ?
O21 H1o17 H2o23 6_555 . 2_664 68(3) ?
O23 H1o17 H1o19 2_664 . 5_666 97(4) ?
O23 H1o17 H2o21 2_664 . 6_555 71(2) ?
O23 H1o17 H2o17 2_664 . . 124(6) ?
O23 H1o17 H1o23 2_664 . 2_664 29(3) ?
O23 H1o17 H2o23 2_664 . 2_664 19(3) ?
H1o19 H1o17 H2o21 5_666 . 6_555 152(5) ?
H1o19 H1o17 H2o17 5_666 . . 37(5) ?
H1o19 H1o17 H1o23 5_666 . 2_664 71(4) ?
H1o19 H1o17 H2o23 5_666 . 2_664 104(5) ?
H2o21 H1o17 H2o17 6_555 . . 165(6) ?
H2o21 H1o17 H1o23 6_555 . 2_664 89(4) ?
H2o21 H1o17 H2o23 6_555 . 2_664 57(3) ?
H2o17 H1o17 H1o23 . . 2_664 105(6) ?
H2o17 H1o17 H2o23 . . 2_664 137(7) ?
H1o23 H1o17 H2o23 2_664 . 2_664 33(3) ?
O7 H2o17 O10 . . . 89(3) ?
O7 H2o17 O12 . . 7_555 83(3) ?
O7 H2o17 O17 . . . 89(5) ?
O7 H2o17 O19 . . 5_666 120(3) ?
O7 H2o17 O23 . . 2_664 153(3) ?
O7 H2o17 H1o19 . . 5_666 115(5) ?
O7 H2o17 H2o19 . . 5_666 139(4) ?
O7 H2o17 H2o21 . . 5_666 55(2) ?
O7 H2o17 H1o17 . . . 122(5) ?
O7 H2o17 H1o23 . . 2_664 154(4) ?
O10 H2o17 O12 . . 7_555 80(3) ?
O10 H2o17 O17 . . . 87(6) ?
O10 H2o17 O19 . . 5_666 139(2) ?
O10 H2o17 O23 . . 2_664 79(2) ?
O10 H2o17 H1o19 . . 5_666 151(4) ?
O10 H2o17 H2o19 . . 5_666 128(3) ?
O10 H2o17 H2o21 . . 5_666 138(4) ?
O10 H2o17 H1o17 . . . 72(5) ?
O10 H2o17 H1o23 . . 2_664 94(3) ?
O12 H2o17 O17 7_555 . . 165(9) ?
O12 H2o17 O19 7_555 . 5_666 75.4(18) ?
O12 H2o17 O23 7_555 . 2_664 117.8(19) ?
O12 H2o17 H1o19 7_555 . 5_666 86(4) ?
O12 H2o17 H2o19 7_555 . 5_666 86(3) ?
O12 H2o17 H2o21 7_555 . 5_666 76(3) ?
O12 H2o17 H1o17 7_555 . . 141(5) ?
O12 H2o17 H1o23 7_555 . 2_664 123(4) ?
O17 H2o17 O19 . . 5_666 120(9) ?
O17 H2o17 O23 . . 2_664 67(5) ?
O17 H2o17 H1o19 . . 5_666 110(9) ?
O17 H2o17 H2o19 . . 5_666 109(8) ?
O17 H2o17 H2o21 . . 5_666 109(5) ?
O17 H2o17 H1o17 . . . 38(5) ?
O17 H2o17 H1o23 . . 2_664 66(6) ?
O19 H2o17 O23 5_666 . 2_664 84(3) ?
O19 H2o17 H1o19 5_666 . 5_666 13(3) ?
O19 H2o17 H2o19 5_666 . 5_666 19.6(14) ?
O19 H2o17 H2o21 5_666 . 5_666 65(3) ?
O19 H2o17 H1o17 5_666 . . 110(6) ?
O19 H2o17 H1o23 5_666 . 2_664 74(4) ?
O23 H2o17 H1o19 2_664 . 5_666 85(5) ?
O23 H2o17 H2o19 2_664 . 5_666 64(2) ?
O23 H2o17 H2o21 2_664 . 5_666 142(5) ?
O23 H2o17 H1o17 2_664 . . 32(4) ?
O23 H2o17 H1o23 2_664 . 2_664 15(2) ?
H1o19 H2o17 H2o19 5_666 . 5_666 25(4) ?
H1o19 H2o17 H2o21 5_666 . 5_666 60(5) ?
H1o19 H2o17 H1o17 5_666 . . 106(8) ?
H1o19 H2o17 H1o23 5_666 . 2_664 73(6) ?
H2o19 H2o17 H2o21 5_666 . 5_666 84(4) ?
H2o19 H2o17 H1o17 5_666 . . 91(6) ?
H2o19 H2o17 H1o23 5_666 . 2_664 54(3) ?
H2o21 H2o17 H1o17 5_666 . . 142(6) ?
H2o21 H2o17 H1o23 5_666 . 2_664 127(5) ?
H1o17 H2o17 H1o23 . . 2_664 37(5) ?
Ca2 H1o20 O4 6_555 . 8_655 104(3) ?
Ca2 H1o20 O8 6_555 . 5_766 141(4) ?
Ca2 H1o20 O16 6_555 . 6_555 51.1(14) ?
Ca2 H1o20 O18 6_555 . 5_766 161(3) ?
Ca2 H1o20 O20 6_555 . . 71(5) ?
Ca2 H1o20 O21 6_555 . 6_555 51.0(15) ?
Ca2 H1o20 H2o16 6_555 . 6_555 43(3) ?
Ca2 H1o20 H1o21 6_555 . 6_555 63(3) ?
Ca2 H1o20 H1o22 6_555 . 5_766 99(3) ?
Ca2 H1o20 H2o20 6_555 . . 86(5) ?
O4 H1o20 O8 8_655 . 5_766 70(2) ?
O4 H1o20 O16 8_655 . 6_555 148(3) ?
O4 H1o20 O18 8_655 . 5_766 84(2) ?
O4 H1o20 O20 8_655 . . 82(5) ?
O4 H1o20 O21 8_655 . 6_555 60.9(18) ?
O4 H1o20 H2o16 8_655 . 6_555 141(5) ?
O4 H1o20 H1o21 8_655 . 6_555 64(3) ?
O4 H1o20 H1o22 8_655 . 5_766 145(3) ?
O4 H1o20 H2o20 8_655 . . 111(5) ?
O8 H1o20 O16 5_766 . 6_555 115(3) ?
O8 H1o20 O18 5_766 . 5_766 58.1(18) ?
O8 H1o20 O20 5_766 . . 141(7) ?
O8 H1o20 O21 5_766 . 6_555 97(3) ?
O8 H1o20 H2o16 5_766 . 6_555 118(5) ?
O8 H1o20 H1o21 5_766 . 6_555 81(3) ?
O8 H1o20 H1o22 5_766 . 5_766 107(4) ?
O8 H1o20 H2o20 5_766 . . 133(6) ?
O16 H1o20 O18 6_555 . 5_766 126(3) ?
O16 H1o20 O20 6_555 . . 103(6) ?
O16 H1o20 O21 6_555 . 6_555 88(2) ?
O16 H1o20 H2o16 6_555 . 6_555 8(3) ?
O16 H1o20 H1o21 6_555 . 6_555 85(3) ?
O16 H1o20 H1o22 6_555 . 5_766 66(2) ?
O16 H1o20 H2o20 6_555 . . 88(5) ?
O18 H1o20 O20 5_766 . . 94(5) ?
O18 H1o20 O21 5_766 . 6_555 143(3) ?
O18 H1o20 H2o16 5_766 . 6_555 134(5) ?
O18 H1o20 H1o21 5_766 . 6_555 135(4) ?
O18 H1o20 H1o22 5_766 . 5_766 67(3) ?
O18 H1o20 H2o20 5_766 . . 75(5) ?
O20 H1o20 O21 . . 6_555 91(6) ?
O20 H1o20 H2o16 . . 6_555 101(6) ?
O20 H1o20 H1o21 . . 6_555 111(6) ?
O20 H1o20 H1o22 . . 5_766 82(6) ?
O20 H1o20 H2o20 . . . 37(4) ?
O21 H1o20 H2o16 6_555 . 6_555 80(4) ?
O21 H1o20 H1o21 6_555 . 6_555 20(2) ?
O21 H1o20 H1o22 6_555 . 5_766 150(4) ?
O21 H1o20 H2o20 6_555 . . 125(5) ?
H2o16 H1o20 H1o21 6_555 . 6_555 79(4) ?
H2o16 H1o20 H1o22 6_555 . 5_766 73(4) ?
H2o16 H1o20 H2o20 6_555 . . 91(6) ?
H1o21 H1o20 H1o22 6_555 . 5_766 151(4) ?
H1o21 H1o20 H2o20 6_555 . . 144(6) ?
H1o22 H1o20 H2o20 5_766 . . 45(4) ?
O14 H2o20 O18 6_555 . 5_766 155.4(16) ?
O14 H2o20 O20 6_555 . . 111(7) ?
O14 H2o20 O22 6_555 . 5_766 84(2) ?
O14 H2o20 H2o16 6_555 . 6_555 71(4) ?
O14 H2o20 H1o22 6_555 . 5_766 80(4) ?
O14 H2o20 H2o22 6_555 . 5_766 72(3) ?
O14 H2o20 H1o20 6_555 . . 121(6) ?
O18 H2o20 O20 5_766 . . 92(6) ?
O18 H2o20 O22 5_766 . 5_766 72(2) ?
O18 H2o20 H2o16 5_766 . 6_555 112(4) ?
O18 H2o20 H1o22 5_766 . 5_766 77(4) ?
O18 H2o20 H2o22 5_766 . 5_766 84(2) ?
O18 H2o20 H1o20 5_766 . . 73(5) ?
O20 H2o20 O22 . . 5_766 159(8) ?
O20 H2o20 H2o16 . . 6_555 70(7) ?
O20 H2o20 H1o22 . . 5_766 139(9) ?
O20 H2o20 H2o22 . . 5_766 165(8) ?
O20 H2o20 H1o20 . . . 37(5) ?
O22 H2o20 H2o16 5_766 . 6_555 103(4) ?
O22 H2o20 H1o22 5_766 . 5_766 25.7(16) ?
O22 H2o20 H2o22 5_766 . 5_766 12(2) ?
O22 H2o20 H1o20 5_766 . . 122(6) ?
H2o16 H2o20 H1o22 6_555 . 5_766 78(4) ?
H2o16 H2o20 H2o22 6_555 . 5_766 99(4) ?
H2o16 H2o20 H1o20 6_555 . . 53(5) ?
H1o22 H2o20 H2o22 5_766 . 5_766 27(3) ?
H1o22 H2o20 H1o20 5_766 . . 102(6) ?
H2o22 H2o20 H1o20 5_766 . . 129(5) ?
O2 H1o23 O11 4_556 . 4_556 55.6(19) ?
O2 H1o23 O16 4_556 . 2_665 150(4) ?
O2 H1o23 O17 4_556 . 2_665 121(5) ?
O2 H1o23 O19 4_556 . 6_556 102(3) ?
O2 H1o23 O23 4_556 . . 98(5) ?
O2 H1o23 H1o19 4_556 . 6_556 108(4) ?
O2 H1o23 H2o19 4_556 . 6_556 92(4) ?
O2 H1o23 H1o22 4_556 . . 110(3) ?
O2 H1o23 H1o17 4_556 . 2_665 128(8) ?
O2 H1o23 H2o17 4_556 . 2_665 134(4) ?
O2 H1o23 H2o23 4_556 . . 62(5) ?
O11 H1o23 O16 4_556 . 2_665 101(4) ?
O11 H1o23 O17 4_556 . 2_665 128(2) ?
O11 H1o23 O19 4_556 . 6_556 61.0(17) ?
O11 H1o23 O23 4_556 . . 108(7) ?
O11 H1o23 H1o19 4_556 . 6_556 78(3) ?
O11 H1o23 H2o19 4_556 . 6_556 44(3) ?
O11 H1o23 H1o22 4_556 . . 122(4) ?
O11 H1o23 H1o17 4_556 . 2_665 150(3) ?
O11 H1o23 H2o17 4_556 . 2_665 114(3) ?
O11 H1o23 H2o23 4_556 . . 93(6) ?
O16 H1o23 O17 2_665 . 2_665 87(3) ?
O16 H1o23 O19 2_665 . 6_556 76(2) ?
O16 H1o23 O23 2_665 . . 71(6) ?
O16 H1o23 H1o19 2_665 . 6_556 80(3) ?
O16 H1o23 H2o19 2_665 . 6_556 77(4) ?
O16 H1o23 H1o22 2_665 . . 65(3) ?
O16 H1o23 H1o17 2_665 . 2_665 82(6) ?
O16 H1o23 H2o17 2_665 . 2_665 69(3) ?
O16 H1o23 H2o23 2_665 . . 107(6) ?
O17 H1o23 O19 2_665 . 6_556 71.6(13) ?
O17 H1o23 O23 2_665 . . 123(8) ?
O17 H1o23 H1o19 2_665 . 6_556 53(2) ?
O17 H1o23 H2o19 2_665 . 6_556 90(3) ?
O17 H1o23 H1o22 2_665 . . 108(4) ?
O17 H1o23 H1o17 2_665 . 2_665 22(2) ?
O17 H1o23 H2o17 2_665 . 2_665 23.7(16) ?
O17 H1o23 H2o23 2_665 . . 134(8) ?
O19 H1o23 O23 6_556 . . 142(9) ?
O19 H1o23 H1o19 6_556 . 6_556 19(2) ?
O19 H1o23 H2o19 6_556 . 6_556 19(2) ?
O19 H1o23 H1o22 6_556 . . 141(5) ?
O19 H1o23 H1o17 6_556 . 2_665 91(3) ?
O19 H1o23 H2o17 6_556 . 2_665 54(2) ?
O19 H1o23 H2o23 6_556 . . 154(7) ?
O23 H1o23 H1o19 . . 6_556 151(9) ?
O23 H1o23 H2o19 . . 6_556 131(10) ?
O23 H1o23 H1o22 . . . 15(5) ?
O23 H1o23 H1o17 . . 2_665 102(8) ?
O23 H1o23 H2o17 . . 2_665 126(8) ?
O23 H1o23 H2o23 . . . 37(5) ?
H1o19 H1o23 H2o19 6_556 . 6_556 37(3) ?
H1o19 H1o23 H1o22 6_556 . . 142(5) ?
H1o19 H1o23 H1o17 6_556 . 2_665 73(3) ?
H1o19 H1o23 H2o17 6_556 . 2_665 37(3) ?
H1o19 H1o23 H2o23 6_556 . . 169(7) ?
H2o19 H1o23 H1o22 6_556 . . 136(6) ?
H2o19 H1o23 H1o17 6_556 . 2_665 109(4) ?
H2o19 H1o23 H2o17 6_556 . 2_665 72(3) ?
H2o19 H1o23 H2o23 6_556 . . 135(8) ?
H1o22 H1o23 H1o17 . . 2_665 87(5) ?
H1o22 H1o23 H2o17 . . 2_665 111(5) ?
H1o22 H1o23 H2o23 . . . 48(5) ?
H1o17 H1o23 H2o17 2_665 . 2_665 38(3) ?
H1o17 H1o23 H2o23 2_665 . . 115(7) ?
H2o17 H1o23 H2o23 2_665 . . 153(7) ?
O2 H2o23 O7 4_556 . . 80(3) ?
O2 H2o23 O22 4_556 . . 159(4) ?
O2 H2o23 O23 4_556 . . 120(6) ?
O2 H2o23 H2o21 4_556 . 5_666 106(5) ?
O2 H2o23 H1o22 4_556 . . 177(4) ?
O2 H2o23 H1o17 4_556 . 2_665 100(4) ?
O2 H2o23 H1o23 4_556 . . 84(5) ?
O7 H2o23 O22 . . . 79(2) ?
O7 H2o23 O23 . . . 157(8) ?
O7 H2o23 H2o21 . . 5_666 63(3) ?
O7 H2o23 H1o22 . . . 97(3) ?
O7 H2o23 H1o17 . . 2_665 130(5) ?
O7 H2o23 H1o23 . . . 152(8) ?
O22 H2o23 O23 . . . 82(6) ?
O22 H2o23 H2o21 . . 5_666 65(3) ?
O22 H2o23 H1o22 . . . 18.6(19) ?
O22 H2o23 H1o17 . . 2_665 95(4) ?
O22 H2o23 H1o23 . . . 116(6) ?
O23 H2o23 H2o21 . . 5_666 99(8) ?
O23 H2o23 H1o22 . . . 64(5) ?
O23 H2o23 H1o17 . . 2_665 41(5) ?
O23 H2o23 H1o23 . . . 38(5) ?
H2o21 H2o23 H1o22 5_666 . . 75(5) ?
H2o21 H2o23 H1o17 5_666 . 2_665 70(4) ?
H2o21 H2o23 H1o23 5_666 . . 100(7) ?
H1o22 H2o23 H1o17 . . 2_665 83(4) ?
H1o22 H2o23 H1o23 . . . 100(6) ?
H1o17 H2o23 H1o23 2_665 . . 32(5) ?

loop_
_geom_bond_atom_site_label_1
_geom_bond_atom_site_label_2
_geom_bond_site_symmetry_1
_geom_bond_site_symmetry_2
_geom_bond_distance
_geom_bond_publ_flag
U1 O1 . 7_554 2.280(8) ?
U1 O3 . . 2.282(8) ?
U1 O8 . 4_456 2.430(8) ?
U1 O11 . . 2.349(9) ?
U1 O12 . . 1.774(7) ?
U1 O14 . . 1.798(7) ?
U1 O15 . 6_455 2.521(8) ?
U2 O1 . . 2.247(8) ?
U2 O2 . 4_556 2.345(7) ?
U2 O3 . 7_555 2.302(8) ?
U2 O5 . . 1.808(6) ?
U2 O6 . 6_555 2.333(7) ?
U2 O7 . . 1.805(6) ?
U2 O9 . . 2.430(7) ?
U3 O1 . . 2.241(7) ?
U3 O2 . 6_555 2.692(8) ?
U3 O3 . . 2.213(7) ?
U3 O4 . . 1.810(6) ?
U3 O6 . 6_555 2.567(8) ?
U3 O8 . 4_456 2.787(9) ?
U3 O10 . . 1.791(6) ?
U3 O15 . 4_456 2.460(9) ?
Ca1 O4 . 8_655 2.497(7) ?
Ca1 O7 . . 2.612(8) ?
Ca1 O13 . 6_555 2.388(7) ?
Ca1 O17 . . 2.345(9) ?
Ca1 O18 . . 2.262(9) ?
Ca1 O20 . . 2.481(9) ?
Ca1 O22 . . 2.354(9) ?
Ca1 H2o22 . . 2.87(9) ?
Ca1 H1o17 . . 2.98(8) ?
Ca2 O5 . 4_456 2.669(9) ?
Ca2 O9 . 4_456 2.422(7) ?
Ca2 O13 . . 2.364(8) ?
Ca2 O14 . . 2.756(8) ?
Ca2 O16 . . 2.427(11) ?
Ca2 O19 . . 2.415(9) ?
Ca2 O20 . 6_455 2.566(9) ?
Ca2 O21 . . 2.381(10) ?
Ca2 H1o16 . . 2.46(8) ?
Ca2 H2o16 . . 1.87(10) ?
Ca2 H1o21 . . 2.81(8) ?
Ca2 H2o21 . . 2.77(10) ?
Ca2 H1o20 . 6_455 2.72(8) ?
P1 O2 . . 1.553(8) ?
P1 O6 . . 1.541(8) ?
P1 O11 . . 1.511(9) ?
P1 O13 . . 1.520(7) ?
P1 H2o19 . 7_554 2.92(9) ?
P2 O8 . . 1.547(9) ?
P2 O9 . . 1.554(8) ?
P2 O15 . . 1.554(9) ?
P2 O18 . . 1.494(9) ?
O1 O3 . 7_555 2.603(9) ?
O1 O4 . . 2.858(9) ?
O1 O5 . . 2.807(11) ?
O1 O6 . 6_555 2.585(12) ?
O1 O10 . . 2.889(10) ?
O1 O12 . 7_555 2.964(10) ?
O1 O14 . 7_555 2.940(11) ?
O1 O15 . 4_456 2.577(12) ?
O1 H2o22 . 8_645 2.55(10) ?
O2 O3 . 6_455 2.596(12) ?
O2 O5 . 4_456 2.870(9) ?
O2 O6 . . 2.374(10) ?
O2 O9 . 4_456 2.915(10) ?
O2 O11 . . 2.488(12) ?
O2 O13 . . 2.555(10) ?
O2 O23 . 4_456 2.897(11) ?
O2 H1o23 . 4_456 2.61(10) ?
O2 H2o23 . 4_456 2.31(10) ?
O3 O4 . . 2.917(9) ?
O3 O7 . 7_554 2.881(11) ?
O3 O8 . 4_456 2.621(12) ?
O3 O10 . . 2.791(10) ?
O3 O12 . . 2.859(11) ?
O3 O14 . . 2.993(11) ?
O3 H1o21 . 3_645 2.36(8) ?
O4 O17 . 8_645 2.930(11) ?
O4 O20 . 8_645 2.963(11) ?
O4 O21 . 3_645 2.921(11) ?
O4 O22 . 8_645 2.858(12) ?
O4 H1o21 . 3_645 2.99(9) ?
O4 H2o22 . 8_645 2.79(9) ?
O4 H1o20 . 8_645 2.95(8) ?
O5 O9 . . 2.804(11) ?
O5 O13 . 4_556 2.992(10) ?
O5 O21 . 4_556 2.892(12) ?
O5 H2o21 . 4_556 2.41(11) ?
O5 H2o22 . 8_645 2.11(8) ?
O6 O7 . 6_455 2.830(10) ?
O6 O11 . . 2.509(12) ?
O6 O13 . . 2.529(11) ?
O6 H2o19 . 7_554 2.98(10) ?
O7 O17 . . 2.821(11) ?
O7 H1o21 . 5_666 2.76(10) ?
O7 H2o21 . 5_666 2.62(11) ?
O7 H2o17 . . 2.68(8) ?
O7 H2o23 . . 2.38(9) ?
O8 O9 . . 2.563(11) ?
O8 O14 . 4_556 2.851(10) ?
O8 O15 . . 2.424(11) ?
O8 O18 . . 2.497(12) ?
O8 H1o20 . 5_766 2.34(8) ?
O9 O15 . . 2.548(11) ?
O9 O18 . . 2.522(10) ?
O10 O15 . 4_456 2.891(12) ?
O10 O16 . . 2.801(13) ?
O10 O17 . . 2.782(11) ?
O10 H1o17 . . 2.63(10) ?
O10 H2o17 . . 2.67(10) ?
O11 O12 . . 2.864(12) ?
O11 O13 . . 2.524(10) ?
O11 O14 . . 2.936(11) ?
O11 O15 . 6_455 2.996(11) ?
O11 O19 . 7_554 2.809(10) ?
O11 H2o19 . 7_554 1.92(8) ?
O11 H1o23 . 4_456 2.72(10) ?
O12 O15 . 6_455 2.972(11) ?
O12 H1o16 . 7_554 2.52(8) ?
O12 H2o19 . 7_554 2.79(10) ?
O12 H1o21 . 3_645 2.37(10) ?
O12 H2o17 . 7_554 2.81(8) ?
O13 O20 . 6_455 2.924(11) ?
O14 O20 . 6_455 2.870(11) ?
O14 H2o16 . . 2.88(10) ?
O14 H1o22 . 2_664 2.83(11) ?
O14 H2o20 . 6_455 2.39(10) ?
O15 O18 . . 2.499(12) ?
O16 O19 . . 2.762(14) ?
O16 O23 . 2_664 2.750(14) ?
O16 H1o16 . . 0.95(8) ?
O16 H2o16 . . 0.94(9) ?
O16 H1o20 . 6_455 2.90(8) ?
O16 H1o23 . 2_664 2.92(11) ?
O17 O19 . 5_666 2.944(13) ?
O17 O23 . 2_664 2.763(13) ?
O17 H1o19 . 5_666 2.02(9) ?
O17 H1o17 . . 0.95(5) ?
O17 H2o17 . . 0.94(7) ?
O17 H1o23 . 2_664 2.13(9) ?
O18 O20 . 5_766 2.966(12) ?
O18 O22 . . 2.944(12) ?
O18 H1o20 . 5_766 2.75(8) ?
O18 H2o20 . 5_766 2.78(9) ?
O19 H1o16 . . 1.98(9) ?
O19 H2o16 . . 2.74(9) ?
O19 H1o19 . . 0.95(8) ?
O19 H2o19 . . 0.95(7) ?
O19 H2o21 . . 2.91(9) ?
O19 H2o17 . 5_666 2.36(9) ?
O19 H1o23 . 6_456 2.81(6) ?
O20 O21 . 6_555 2.978(13) ?
O20 H2o16 . 6_555 2.39(8) ?
O20 H1o22 . 5_766 2.75(10) ?
O20 H1o20 . . 0.94(8) ?
O20 H2o20 . . 0.94(6) ?
O21 H1o19 . . 2.94(9) ?
O21 H1o21 . . 0.95(9) ?
O21 H2o21 . . 0.95(9) ?
O21 H1o17 . 6_455 2.94(7) ?
O21 H1o20 . 6_455 2.81(9) ?
O22 O23 . . 2.700(13) ?
O22 H2o21 . 5_666 2.85(9) ?
O22 H1o22 . . 0.94(5) ?
O22 H2o22 . . 0.95(8) ?
O22 H2o20 . 5_766 2.18(4) ?
O22 H2o23 . . 2.67(9) ?
O23 H2o16 . 2_665 2.83(9) ?
O23 H2o21 . 5_666 2.92(9) ?
O23 H1o22 . . 1.90(8) ?
O23 H1o17 . 2_665 1.89(7) ?
O23 H2o17 . 2_665 2.99(9) ?
O23 H1o23 . . 0.95(6) ?
O23 H2o23 . . 0.94(9) ?
H1o16 H2o16 . . 1.51(11) ?
H1o16 H1o19 . . 2.83(11) ?
H1o16 H2o19 . . 2.12(12) ?
H2o16 H1o22 . 2_664 2.87(12) ?
H2o16 H1o20 . 6_455 2.03(12) ?
H2o16 H2o20 . 6_455 2.54(14) ?
H1o19 H2o19 . . 1.51(13) ?
H1o19 H1o21 . . 2.85(13) ?
H1o19 H2o21 . . 2.56(13) ?
H1o19 H1o17 . 5_666 2.40(11) ?
H1o19 H2o17 . 5_666 1.51(14) ?
H1o19 H1o23 . 6_456 2.38(10) ?
H2o19 H2o17 . 5_666 2.75(14) ?
H2o19 H1o23 . 6_456 2.35(11) ?
H1o21 H2o21 . . 1.51(14) ?
H1o21 H1o20 . 6_455 2.66(13) ?
H2o21 H1o22 . 5_666 2.91(14) ?
H2o21 H2o22 . 5_666 2.42(12) ?
H2o21 H1o17 . 6_455 2.93(11) ?
H2o21 H2o17 . 5_666 2.96(13) ?
H2o21 H2o23 . 5_666 2.63(15) ?
H1o22 H2o22 . . 1.51(13) ?
H1o22 H1o20 . 5_766 2.72(14) ?
H1o22 H2o20 . 5_766 1.97(11) ?
H1o22 H1o23 . . 2.80(10) ?
H1o22 H2o23 . . 2.12(14) ?
H2o22 H2o20 . 5_766 2.97(8) ?
H1o17 H2o17 . . 1.50(9) ?
H1o17 H1o23 . 2_664 1.45(14) ?
H1o17 H2o23 . 2_664 2.50(11) ?
H2o17 H1o23 . 2_664 2.34(12) ?
H1o20 H2o20 . . 1.50(12) ?
H1o23 H2o23 . . 1.50(8) ?

loop_
_geom_hbond_atom_site_label_D
_geom_hbond_atom_site_label_H
_geom_hbond_atom_site_label_A
_geom_hbond_site_symmetry_D
_geom_hbond_site_symmetry_H
_geom_hbond_site_symmetry_A
_geom_hbond_distance_DH
_geom_hbond_distance_HA
_geom_hbond_distance_DA
_geom_hbond_angle_DHA
_geom_hbond_publ_flag
O16 H1o16 O19 . . . 0.95(8) 1.98(9) 2.762(14) 139(7) ?
O16 H2o16 O20 . . 6_455 0.94(9) 2.39(8) 3.248(14) 151(7) ?
O19 H1o19 O17 . . 5_666 0.95(8) 2.02(9) 2.944(13) 162(8) ?
O19 H2o19 O11 . . 7_555 0.95(7) 1.92(8) 2.809(10) 155(8) ?
O21 H1o21 O12 . . 3_655 0.95(9) 2.37(10) 3.241(12) 153(7) ?
O21 H2o21 O5 . . 4_456 0.95(9) 2.41(11) 2.892(12) 111(8) ?
O22 H1o22 O23 . . . 0.94(5) 1.90(8) 2.700(13) 141(9) ?
O22 H2o22 O5 . . 8_655 0.95(8) 2.11(8) 3.033(12) 162(8) ?
O17 H1o17 O23 . . 2_664 0.95(5) 1.89(7) 2.763(13) 153(7) ?
O17 H2o17 O19 . . 5_666 0.94(7) 2.36(9) 2.944(13) 120(9) ?
O20 H1o20 O8 . . 5_766 0.94(8) 2.34(8) 3.123(11) 141(7) ?
O20 H2o20 O14 . . 6_555 0.94(6) 2.39(10) 2.870(11) 111(7) ?
O20 H2o20 O22 . . 5_766 0.94(6) 2.18(4) 3.074(14) 159(8) ?
O23 H1o23 O17 . . 2_665 0.95(6) 2.13(9) 2.763(13) 123(8) ?
O23 H2o23 O7 . . . 0.94(9) 2.38(9) 3.268(12) 157(8) ?

loop_
_geom_torsion_atom_site_label_1
_geom_torsion_atom_site_label_2
_geom_torsion_atom_site_label_3
_geom_torsion_atom_site_label_4
_geom_torsion_site_symmetry_1
_geom_torsion_site_symmetry_2
_geom_torsion_site_symmetry_3
_geom_torsion_site_symmetry_4
_geom_torsion
_geom_torsion_publ_flag
? ? ? ? ? ? ? ? ? ?

loop_
_restr_angle_atom_site_label_1
_restr_angle_site_symmetry_1
_restr_angle_atom_site_label_2
_restr_angle_site_symmetry_2
_restr_angle_atom_site_label_3
_restr_angle_site_symmetry_3
_restr_angle_target
_restr_angle_target_weight_param
H1o23 . O23 . H2o23 . 105 0.02
H1o22 . O22 . H2o22 . 105 0.02
H1o21 . O21 . H2o21 . 105 0.02
H1o20 . O20 . H2o20 . 105 0.02
H1o19 . O19 . H2o19 . 105 0.02
H1o17 . O17 . H2o17 . 105 0.02
H1o16 . O16 . H2o16 . 105 0.02

loop_
_restr_distance_atom_site_label_1
_restr_distance_site_symmetry_1
_restr_distance_atom_site_label_2
_restr_distance_site_symmetry_2
_restr_distance_target
_restr_distance_target_weight_param
O23 . H1o23 . 0.95 0.01
O23 . H2o23 . 0.95 0.01
O22 . H1o22 . 0.95 0.01
O22 . H2o22 . 0.95 0.01
O21 . H1o21 . 0.95 0.01
O21 . H2o21 . 0.95 0.01
O20 . H1o20 . 0.95 0.01
O20 . H2o20 . 0.95 0.01
O19 . H1o19 . 0.95 0.01
O19 . H2o19 . 0.95 0.01
O17 . H1o17 . 0.95 0.01
O17 . H2o17 . 0.95 0.01
O16 . H1o16 . 0.95 0.01
O16 . H2o16 . 0.95 0.01

loop_
_twin_individual_id
_twin_individual_mass_fraction_refined
_twin_individual_twin_matrix_11
_twin_individual_twin_matrix_12
_twin_individual_twin_matrix_13
_twin_individual_twin_matrix_21
_twin_individual_twin_matrix_22
_twin_individual_twin_matrix_23
_twin_individual_twin_matrix_31
_twin_individual_twin_matrix_32
_twin_individual_twin_matrix_33
? ? ? ? ? ? ? ? ? ? ?

_cod_database_fobs_code 2108616
